data_4123054
loop_
_publ_author_name
'Samanta, Dipak'
'Mukherjee, Partha Sarathi'

_publ_section_title
;
 Sunlight-Induced Covalent Marriage of Two Triply Interlocked Pd6 Cages
 and Their Facile Thermal Separation.
;
_journal_name_full 'Journal of the American Chemical Society'
_journal_page_first 141201090511001
_journal_paper_doi 10.1021/ja511360e
_journal_year 2014
_chemical_formula_moiety '2(C72 H90 N12 Pd3), 12(N O3), 62(H2 O)'
_chemical_formula_sum 'C144 H304 N36 O98 Pd6'
_chemical_formula_weight 4746.56
_chemical_name_systematic
;
 ?
;
_space_group_crystal_system triclinic
_space_group_IT_number 2
_space_group_name_Hall '-P 1'
_space_group_name_H-M_alt 'P -1'
_symmetry_space_group_name_Hall '-P 1'
_symmetry_space_group_name_H-M 'P -1'
_atom_sites_solution_hydrogens geom
_atom_sites_solution_primary direct
_atom_sites_solution_secondary difmap
_audit_creation_method SHELXL-2013
_cell_angle_alpha 79.918(6)
_cell_angle_beta 71.066(6)
_cell_angle_gamma 77.757(6)
_cell_formula_units_Z 2
_cell_length_a 19.225(5)
_cell_length_b 23.737(6)
_cell_length_c 25.093(6)
_cell_measurement_reflns_used 27504
_cell_measurement_temperature 100(2)
_cell_measurement_theta_max 23.1
_cell_measurement_theta_min 3.0
_cell_volume 10515(5)
_computing_cell_refinement 'Bruker saint'
_computing_data_collection 'Bruker kappa Apex-II ccd'
_computing_data_reduction 'Bruker saint'
_computing_molecular_graphics ORTEP-III
_computing_publication_material WinGXv1.80.05
_computing_structure_refinement 'SHELXL-2013 (Sheldrick, 2013)'
_computing_structure_solution SHELXL-2013
_diffrn_ambient_temperature 100(2)
_diffrn_detector_area_resol_mean 0.3
_diffrn_measured_fraction_theta_full 0.723
_diffrn_measured_fraction_theta_max 0.929
_diffrn_measurement_device_type 'Bruker APEX-II CCD'
_diffrn_measurement_method '\f and \w scans'
_diffrn_radiation_type MoK\a
_diffrn_radiation_wavelength 0.71073
_diffrn_reflns_av_R_equivalents 0.0771
_diffrn_reflns_av_unetI/netI 0.0798
_diffrn_reflns_Laue_measured_fraction_full 0.723
_diffrn_reflns_Laue_measured_fraction_max 0.929
_diffrn_reflns_limit_h_max 20
_diffrn_reflns_limit_h_min -20
_diffrn_reflns_limit_k_max 26
_diffrn_reflns_limit_k_min -26
_diffrn_reflns_limit_l_max 27
_diffrn_reflns_limit_l_min -27
_diffrn_reflns_number 167455
_diffrn_reflns_point_group_measured_fraction_full 0.723
_diffrn_reflns_point_group_measured_fraction_max 0.929
_diffrn_reflns_theta_full 25.242
_diffrn_reflns_theta_max 23.100
_diffrn_reflns_theta_min 2.994
_diffrn_source 'fine-focus sealed tube'
_exptl_absorpt_coefficient_mu 0.607
_exptl_absorpt_correction_T_max 0.964
_exptl_absorpt_correction_T_min 0.929
_exptl_absorpt_correction_type empirical
_exptl_absorpt_process_details SADBAS
_exptl_crystal_colour colorless
_exptl_crystal_density_diffrn 1.499
_exptl_crystal_density_meas ?
_exptl_crystal_description rectangular
_exptl_crystal_F_000 4960
_exptl_crystal_size_max 0.100
_exptl_crystal_size_mid 0.080
_exptl_crystal_size_min 0.050
_platon_squeeze_details
;
5(N O3), 62(H2O) have been removed from the formula unit 
by squeeze process.
;
_refine_diff_density_max 3.159
_refine_diff_density_min -1.676
_refine_diff_density_rms 0.199
_refine_ls_extinction_method none
_refine_ls_goodness_of_fit_ref 1.672
_refine_ls_hydrogen_treatment constr
_refine_ls_matrix_type full
_refine_ls_number_parameters 1710
_refine_ls_number_reflns 27504
_refine_ls_number_restraints 9
_refine_ls_restrained_S_all 1.673
_refine_ls_R_factor_all 0.1819
_refine_ls_R_factor_gt 0.1490
_refine_ls_shift/su_max 0.011
_refine_ls_shift/su_mean 0.000
_refine_ls_structure_factor_coef Fsqd
_refine_ls_weighting_details 'w=1/[\s^2^(Fo^2^)+(0.2000P)^2^] where P=(Fo^2^+2Fc^2^)/3'
_refine_ls_weighting_scheme calc
_refine_ls_wR_factor_gt 0.4130
_refine_ls_wR_factor_ref 0.4312
_reflns_Friedel_coverage 0.000
_reflns_number_gt 18569
_reflns_number_total 27504
_reflns_threshold_expression 'I > 2\s(I)'
_cod_data_source_file ja511360e_si_002.cif
_cod_data_source_block Complex_2
_cod_depositor_comments
;
The following automatic conversions were performed:

'_exptl_absorpt_correction_type' value 'EMPIRICAL' changed to
'empirical' according to
/home/saulius/struct/COD-crude-data--automatic-downloads/rss-feeds/ACS/lib/dictionaries/cif_core.dic
dictionary named 'cif_core.dic' version 2.4.2 from 2011-04-26.

Automatic conversion script
Id: cif_fix_values 2935 2014-11-11 08:27:57Z andrius 

The following automatic conversions were performed:

'_exptl_crystal_density_meas' value 'not measured' was changed to '?'
- the value is perceived as not measured.

Automatic conversion script
Id: cif_fix_values 3008 2015-01-20 13:52:24Z robertas 
;
_cod_database_code 4123054
_shelx_space_group_comment
;
The symmetry employed for this shelxl refinement is uniquely defined
by the following loop, which should always be used as a source of
symmetry information in preference to the above space-group names.
They are only intended as comments.
;
_shelx_estimated_absorpt_t_min 0.929
_shelx_estimated_absorpt_t_max 0.964
_shelxl_version_number 2013-4

loop_
_space_group_symop_operation_xyz
'x, y, z'
'-x, -y, -z'

loop_
_atom_site_label
_atom_site_type_symbol
_atom_site_fract_x
_atom_site_fract_y
_atom_site_fract_z
_atom_site_U_iso_or_equiv
_atom_site_adp_type
_atom_site_occupancy
_atom_site_site_symmetry_order
_atom_site_calc_flag
_atom_site_refinement_flags_posn
_atom_site_refinement_flags_adp
C1 C 0.0710(8) 0.2417(7) 0.5632(6) 0.045(4) Uani 1 1 d . .
H1 H 0.0269 0.2286 0.5677 0.054 Uiso 1 1 calc R U
C1R C -0.1099(13) 0.4397(9) 0.6747(11) 0.129(10) Uani 1 1 d D .
H1R1 H -0.0730 0.4596 0.6469 0.193 Uiso 1 1 calc R U
H1R2 H -0.0908 0.4208 0.7054 0.193 Uiso 1 1 calc R U
H1R3 H -0.1541 0.4670 0.6889 0.193 Uiso 1 1 calc R U
C2 C 0.1387(9) 0.2059(6) 0.5435(6) 0.044(4) Uani 1 1 d . .
H2 H 0.1394 0.1689 0.5355 0.053 Uiso 1 1 calc R U
C2R C -0.1794(9) 0.3726(9) 0.6935(8) 0.099(8) Uani 1 1 d D .
H2R1 H -0.1946 0.3423 0.6813 0.148 Uiso 1 1 calc R U
H2R2 H -0.2220 0.4017 0.7067 0.148 Uiso 1 1 calc R U
H2R3 H -0.1582 0.3567 0.7238 0.148 Uiso 1 1 calc R U
C3 C 0.2023(10) 0.2237(8) 0.5359(7) 0.064(5) Uani 1 1 d . .
H3 H 0.2477 0.1999 0.5220 0.077 Uiso 1 1 calc R U
C3R C -0.1627(9) 0.4263(7) 0.5996(6) 0.058(4) Uani 1 1 d . .
H3R1 H -0.1952 0.4020 0.5957 0.070 Uiso 1 1 calc R U
H3R2 H -0.1924 0.4637 0.6088 0.070 Uiso 1 1 calc R U
C4 C 0.1998(8) 0.2785(7) 0.5491(6) 0.041(4) Uani 1 1 d . .
C4R C -0.1031(10) 0.4338(8) 0.5456(7) 0.067(5) Uani 1 1 d . .
H4R1 H -0.1252 0.4416 0.5149 0.080 Uiso 1 1 calc R U
H4R2 H -0.0823 0.4677 0.5454 0.080 Uiso 1 1 calc R U
C5 C 0.1331(9) 0.3102(6) 0.5666(6) 0.043(4) Uani 1 1 d . .
H5 H 0.1309 0.3478 0.5734 0.051 Uiso 1 1 calc R U
C5R C 0.0236(13) 0.4078(10) 0.5030(9) 0.101(7) Uani 1 1 d . .
H5R1 H 0.0653 0.3769 0.4946 0.152 Uiso 1 1 calc R U
H5R2 H 0.0324 0.4332 0.5251 0.152 Uiso 1 1 calc R U
H5R3 H 0.0172 0.4292 0.4682 0.152 Uiso 1 1 calc R U
C6 C 0.2669(8) 0.3041(7) 0.5438(5) 0.038(4) Uani 1 1 d . .
H6 H 0.2592 0.3438 0.5461 0.046 Uiso 1 1 calc R U
C6R C -0.0570(9) 0.3430(7) 0.5046(7) 0.061(4) Uani 1 1 d . .
H6R1 H -0.1015 0.3283 0.5275 0.092 Uiso 1 1 calc R U
H6R2 H -0.0158 0.3115 0.4977 0.092 Uiso 1 1 calc R U
H6R3 H -0.0637 0.3620 0.4691 0.092 Uiso 1 1 calc R U
C7 C 0.3331(7) 0.2772(5) 0.5364(5) 0.028(3) Uani 1 1 d . .
H7 H 0.3446 0.2399 0.5258 0.034 Uiso 1 1 calc R U
C7R C 0.6155(8) 0.6252(7) 0.6085(7) 0.051(4) Uani 1 1 d . .
H7R1 H 0.6303 0.5898 0.6302 0.077 Uiso 1 1 calc R U
H7R2 H 0.6591 0.6407 0.5847 0.077 Uiso 1 1 calc R U
H7R3 H 0.5882 0.6175 0.5854 0.077 Uiso 1 1 calc R U
C8 C 0.3924(8) 0.3023(6) 0.5441(6) 0.044(4) Uani 1 1 d . .
C8R C 0.5452(9) 0.7220(8) 0.6149(9) 0.076(6) Uani 1 1 d . .
H8R1 H 0.5134 0.7487 0.6409 0.114 Uiso 1 1 calc R U
H8R2 H 0.5185 0.7149 0.5910 0.114 Uiso 1 1 calc R U
H8R3 H 0.5884 0.7384 0.5919 0.114 Uiso 1 1 calc R U
C9 C 0.4548(9) 0.2647(8) 0.5585(6) 0.055(4) Uani 1 1 d . .
H9 H 0.4595 0.2247 0.5597 0.066 Uiso 1 1 calc R U
C9R C 0.6045(11) 0.6737(9) 0.6883(8) 0.078(5) Uani 1 1 d . .
H9R1 H 0.6384 0.6381 0.6938 0.093 Uiso 1 1 calc R U
H9R2 H 0.6339 0.7046 0.6730 0.093 Uiso 1 1 calc R U
C10 C 0.5091(7) 0.2882(7) 0.5710(5) 0.038(4) Uani 1 1 d . .
C10R C 0.5535(11) 0.6864(9) 0.7412(7) 0.077(6) Uani 1 1 d . .
H10A H 0.5824 0.6853 0.7668 0.093 Uiso 1 1 calc R U
H10B H 0.5289 0.7263 0.7361 0.093 Uiso 1 1 calc R U
C11 C 0.5048(9) 0.3466(8) 0.5675(6) 0.053(4) Uani 1 1 d . .
H11 H 0.5406 0.3615 0.5757 0.063 Uiso 1 1 calc R U
C11R C 0.5269(11) 0.6017(8) 0.8011(7) 0.071(5) Uani 1 1 d . .
H11A H 0.4879 0.5789 0.8185 0.106 Uiso 1 1 calc R U
H11B H 0.5425 0.6127 0.8299 0.106 Uiso 1 1 calc R U
H11C H 0.5685 0.5792 0.7764 0.106 Uiso 1 1 calc R U
C12R C 0.4426(15) 0.6903(11) 0.8061(8) 0.114(9) Uani 1 1 d . .
H12A H 0.4018 0.6700 0.8263 0.170 Uiso 1 1 calc R U
H12B H 0.4252 0.7249 0.7847 0.170 Uiso 1 1 calc R U
H12C H 0.4629 0.7006 0.8327 0.170 Uiso 1 1 calc R U
C13 C 0.4482(9) 0.3830(8) 0.5519(5) 0.051(4) Uani 1 1 d . .
C13R C 0.4591(13) -0.0342(10) 0.8366(11) 0.134(11) Uani 1 1 d D .
H13A H 0.4410 -0.0152 0.8054 0.201 Uiso 1 1 calc R U
H13B H 0.4526 -0.0066 0.8623 0.201 Uiso 1 1 calc R U
H13C H 0.4317 -0.0649 0.8561 0.201 Uiso 1 1 calc R U
C14 C 0.4340(8) 0.4473(6) 0.5516(6) 0.043(3) Uani 1 1 d . .
H14 H 0.4036 0.4692 0.5306 0.052 Uiso 1 1 calc R U
C14R C 0.5830(16) -0.0861(13) 0.8511(12) 0.150(8) Uani 1 1 d D .
H14A H 0.6331 -0.0979 0.8281 0.225 Uiso 1 1 calc R U
H14B H 0.5632 -0.1196 0.8732 0.225 Uiso 1 1 calc R U
H14C H 0.5831 -0.0596 0.8760 0.225 Uiso 1 1 calc R U
C15 C 0.4608(8) 0.4745(8) 0.5784(6) 0.053(4) Uani 1 1 d . .
H15 H 0.4955 0.4527 0.5958 0.063 Uiso 1 1 calc R U
C15R C 0.545(2) -0.1024(11) 0.7755(12) 0.157(10) Uani 1 1 d D .
H15A H 0.5434 -0.1405 0.7970 0.188 Uiso 1 1 calc R U
H15B H 0.5032 -0.0927 0.7603 0.188 Uiso 1 1 calc R U
C16 C 0.4408(7) 0.5387(6) 0.5842(5) 0.028(3) Uani 1 1 d . .
C16R C 0.605(2) -0.1042(12) 0.7352(13) 0.157(10) Uani 1 1 d . .
H16A H 0.6005 -0.1272 0.7083 0.188 Uiso 1 1 calc R U
H16B H 0.6445 -0.1256 0.7502 0.188 Uiso 1 1 calc R U
C17 C 0.4645(7) 0.5590(7) 0.6246(6) 0.047(4) Uani 1 1 d . .
H17 H 0.4951 0.5333 0.6433 0.056 Uiso 1 1 calc R U
C17R C 0.7129(16) -0.0551(11) 0.6852(12) 0.134(7) Uani 1 1 d . .
H17A H 0.7263 -0.0193 0.6636 0.201 Uiso 1 1 calc R U
H17B H 0.7358 -0.0864 0.6623 0.201 Uiso 1 1 calc R U
H17C H 0.7298 -0.0622 0.7182 0.201 Uiso 1 1 calc R U
C18 C 0.4066(7) 0.6519(7) 0.6079(6) 0.043(3) Uani 1 1 d . .
H18 H 0.3950 0.6901 0.6160 0.052 Uiso 1 1 calc R U
C18R C 0.6069(9) -0.0237(6) 0.6487(7) 0.053(4) Uani 1 1 d . .
H18A H 0.5538 -0.0186 0.6568 0.079 Uiso 1 1 calc R U
H18B H 0.6305 -0.0491 0.6196 0.079 Uiso 1 1 calc R U
H18C H 0.6231 0.0132 0.6359 0.079 Uiso 1 1 calc R U
C19 C 0.3816(7) 0.6378(7) 0.5636(6) 0.043(4) Uani 1 1 d . .
H19 H 0.3544 0.6654 0.5435 0.051 Uiso 1 1 calc R U
C19R C -0.0706(10) 0.6036(9) 0.6803(7) 0.073(5) Uani 1 1 d . .
H19A H -0.0224 0.5797 0.6692 0.109 Uiso 1 1 calc R U
H19B H -0.0891 0.6152 0.6482 0.109 Uiso 1 1 calc R U
H19C H -0.1044 0.5820 0.7095 0.109 Uiso 1 1 calc R U
C20 C 0.4022(6) 0.5774(7) 0.5533(5) 0.036(3) Uani 1 1 d . .
H20 H 0.3889 0.5651 0.5252 0.044 Uiso 1 1 calc R U
C20R C -0.0110(11) 0.6934(10) 0.6528(7) 0.085(6) Uani 1 1 d . .
H20A H -0.0072 0.7274 0.6669 0.128 Uiso 1 1 calc R U
H20B H -0.0314 0.7048 0.6216 0.128 Uiso 1 1 calc R U
H20C H 0.0377 0.6706 0.6403 0.128 Uiso 1 1 calc R U
C21 C 0.5674(7) 0.2515(7) 0.5919(6) 0.043(4) Uani 1 1 d . .
H21 H 0.6097 0.2670 0.5878 0.051 Uiso 1 1 calc R U
C21R C -0.1369(9) 0.6937(8) 0.7203(7) 0.059(4) Uani 1 1 d . .
H21A H -0.1297 0.7329 0.7203 0.071 Uiso 1 1 calc R U
H21B H -0.1649 0.6947 0.6941 0.071 Uiso 1 1 calc R U
C22 C 0.5648(10) 0.1964(9) 0.6170(7) 0.071(5) Uani 1 1 d . .
H22 H 0.5242 0.1806 0.6177 0.085 Uiso 1 1 calc R U
C22R C -0.1756(8) 0.6725(7) 0.7738(7) 0.058(4) Uani 1 1 d . .
H22A H -0.1888 0.6358 0.7719 0.069 Uiso 1 1 calc R U
H22B H -0.2216 0.6993 0.7869 0.069 Uiso 1 1 calc R U
C23 C 0.5921(10) 0.1099(9) 0.6808(7) 0.067(5) Uani 1 1 d . .
H23 H 0.5458 0.1011 0.6844 0.080 Uiso 1 1 calc R U
C23R C -0.1652(8) 0.6201(8) 0.8635(7) 0.062(3) Uani 1 1 d . .
H23A H -0.1622 0.5845 0.8491 0.093 Uiso 1 1 calc R U
H23B H -0.2164 0.6348 0.8821 0.093 Uiso 1 1 calc R U
H23C H -0.1372 0.6131 0.8902 0.093 Uiso 1 1 calc R U
C24 C 0.6167(9) 0.1601(7) 0.6423(6) 0.051(4) Uani 1 1 d . .
C24R C -0.1408(8) 0.7162(8) 0.8416(7) 0.062(3) Uani 1 1 d . .
H24A H -0.1128 0.7076 0.8683 0.093 Uiso 1 1 calc R U
H24B H -0.1924 0.7291 0.8608 0.093 Uiso 1 1 calc R U
H24C H -0.1219 0.7461 0.8127 0.093 Uiso 1 1 calc R U
C25 C 0.6847(9) 0.1720(8) 0.6369(7) 0.062(5) Uani 1 1 d . .
H25 H 0.7031 0.2046 0.6152 0.074 Uiso 1 1 calc R U
C25R C 0.6432(16) 0.4365(12) 0.8354(12) 0.147(13) Uani 1 1 d . .
H25A H 0.6291 0.4167 0.8112 0.220 Uiso 1 1 calc R U
H25B H 0.6797 0.4599 0.8126 0.220 Uiso 1 1 calc R U
H25C H 0.6001 0.4608 0.8566 0.220 Uiso 1 1 calc R U
C26A C 0.7259(16) 0.1280(11) 0.6687(11) 0.109(6) Uani 1 1 d . .
H26A H 0.7746 0.1327 0.6632 0.131 Uiso 1 1 calc R U
C26R C 0.7484(8) 0.3553(7) 0.8484(6) 0.054(3) Uani 1 1 d . .
H26B H 0.7648 0.3289 0.8773 0.081 Uiso 1 1 calc R U
H26C H 0.7853 0.3794 0.8286 0.081 Uiso 1 1 calc R U
H26D H 0.7413 0.3337 0.8221 0.081 Uiso 1 1 calc R U
C27 C 0.7057(15) 0.0857(12) 0.7018(11) 0.109(6) Uani 1 1 d . .
H27 H 0.7374 0.0608 0.7201 0.131 Uiso 1 1 calc R U
C27R C 0.6971(9) 0.4183(7) 0.9178(7) 0.054(4) Uani 1 1 d . .
H27A H 0.7347 0.3901 0.9305 0.065 Uiso 1 1 calc R U
H27B H 0.7195 0.4523 0.8988 0.065 Uiso 1 1 calc R U
C28 C 0.3934(9) 0.3597(6) 0.5371(5) 0.044(4) Uani 1 1 d . .
H28 H 0.3583 0.3851 0.5225 0.053 Uiso 1 1 calc R U
C28R C 0.6365(11) 0.4348(9) 0.9665(8) 0.081(6) Uani 1 1 d . .
H28A H 0.6035 0.4685 0.9555 0.097 Uiso 1 1 calc R U
H28B H 0.6556 0.4447 0.9943 0.097 Uiso 1 1 calc R U
C29 C 0.5554(8) 0.3210(6) 0.8249(6) 0.041(4) Uani 1 1 d . .
H29 H 0.5219 0.3550 0.8338 0.050 Uiso 1 1 calc R U
C29R C 0.6245(8) 0.3463(7) 1.0297(6) 0.049(4) Uani 1 1 d . .
H29A H 0.6747 0.3308 1.0094 0.074 Uiso 1 1 calc R U
H29B H 0.5969 0.3151 1.0468 0.074 Uiso 1 1 calc R U
H29C H 0.6252 0.3675 1.0588 0.074 Uiso 1 1 calc R U
C30 C 0.6554(10) 0.2580(8) 0.8356(8) 0.072(5) Uani 1 1 d . .
H30 H 0.6961 0.2492 0.8497 0.086 Uiso 1 1 calc R U
C30R C 0.5117(9) 0.4106(8) 1.0165(8) 0.072(5) Uani 1 1 d . .
H30A H 0.4951 0.4343 0.9864 0.108 Uiso 1 1 calc R U
H30B H 0.5078 0.4342 1.0451 0.108 Uiso 1 1 calc R U
H30C H 0.4811 0.3811 1.0329 0.108 Uiso 1 1 calc R U
C31 C 0.6553(11) 0.2229(9) 0.7973(8) 0.086(7) Uani 1 1 d . .
H31 H 0.6870 0.1875 0.7921 0.104 Uiso 1 1 calc R U
C31R C 0.1771(17) -0.0762(13) 0.7502(11) 0.146(5) Uani 1 1 d D .
H31A H 0.1287 -0.0859 0.7708 0.220 Uiso 1 1 calc R U
H31B H 0.2096 -0.1099 0.7348 0.220 Uiso 1 1 calc R U
H31C H 0.1728 -0.0461 0.7198 0.220 Uiso 1 1 calc R U
C32 C 0.6083(9) 0.2428(8) 0.7693(7) 0.060(5) Uani 1 1 d . .
H32 H 0.6111 0.2239 0.7390 0.072 Uiso 1 1 calc R U
C32B C 0.0446(7) 0.2461(7) 0.9611(5) 0.039(3) Uani 1 1 d . .
H32D H -0.0035 0.2614 0.9597 0.047 Uiso 1 1 calc R U
C32R C 0.2834(15) -0.0373(13) 0.7672(12) 0.146(5) Uani 1 1 d D .
H32A H 0.2803 -0.0016 0.7427 0.220 Uiso 1 1 calc R U
H32B H 0.3182 -0.0669 0.7462 0.220 Uiso 1 1 calc R U
H32C H 0.2998 -0.0319 0.7980 0.220 Uiso 1 1 calc R U
C33 C 0.5512(8) 0.2930(6) 0.7827(5) 0.039(3) Uani 1 1 d . .
C33R C 0.2130(18) -0.1087(12) 0.8301(10) 0.146(5) Uani 1 1 d D .
H33A H 0.2052 -0.1396 0.8130 0.176 Uiso 1 1 calc R U
H33B H 0.2637 -0.1186 0.8324 0.176 Uiso 1 1 calc R U
C34 C 0.4945(8) 0.3155(6) 0.7563(5) 0.039(3) Uani 1 1 d . .
H34 H 0.4755 0.3549 0.7565 0.047 Uiso 1 1 calc R U
C34R C 0.1688(18) -0.1101(14) 0.8812(13) 0.146(5) Uani 1 1 d . .
H34A H 0.1995 -0.1236 0.9065 0.176 Uiso 1 1 calc R U
H34B H 0.1384 -0.1395 0.8861 0.176 Uiso 1 1 calc R U
C35 C 0.4653(7) 0.2838(6) 0.7306(5) 0.038(3) Uani 1 1 d . .
H35 H 0.4884 0.2457 0.7254 0.045 Uiso 1 1 calc R U
C35R C 0.1404(14) -0.0420(13) 0.9457(8) 0.125(10) Uani 1 1 d D .
H35A H 0.1087 -0.0073 0.9595 0.188 Uiso 1 1 calc R U
H35B H 0.1911 -0.0356 0.9310 0.188 Uiso 1 1 calc R U
H35C H 0.1363 -0.0731 0.9762 0.188 Uiso 1 1 calc R U
C36 C 0.3996(7) 0.3066(6) 0.7109(5) 0.029(3) Uani 1 1 d . .
C36R C 0.0294(10) -0.0604(8) 0.9368(8) 0.078(6) Uani 1 1 d . .
H36A H 0.0057 -0.0712 0.9127 0.117 Uiso 1 1 calc R U
H36B H 0.0045 -0.0231 0.9488 0.117 Uiso 1 1 calc R U
H36C H 0.0265 -0.0888 0.9695 0.117 Uiso 1 1 calc R U
C37 C 0.3768(7) 0.3625(7) 0.7032(6) 0.045(4) Uani 1 1 d . .
H37 H 0.4047 0.3879 0.7077 0.054 Uiso 1 1 calc R U
C38 C 0.3094(7) 0.3853(6) 0.6881(5) 0.033(3) Uiso 1 1 d . .
C39 C 0.2686(7) 0.3443(7) 0.6824(5) 0.033(3) Uani 1 1 d . .
H39 H 0.2244 0.3574 0.6730 0.040 Uiso 1 1 calc R U
C40 C 0.2920(10) 0.2889(8) 0.6899(6) 0.055(4) Uani 1 1 d . .
C41 C 0.3584(7) 0.2674(6) 0.7036(5) 0.033(3) Uani 1 1 d . .
H41 H 0.3752 0.2277 0.7078 0.040 Uiso 1 1 calc R U
C42 C 0.2496(8) 0.2462(7) 0.6886(6) 0.050(4) Uani 1 1 d . .
H42 H 0.2174 0.2584 0.6664 0.060 Uiso 1 1 calc R U
C43 C 0.2492(8) 0.1903(7) 0.7149(7) 0.050(4) Uani 1 1 d . .
H43 H 0.2844 0.1744 0.7338 0.060 Uiso 1 1 calc R U
C44 C 0.1891(11) 0.1068(8) 0.7609(9) 0.076(5) Uani 1 1 d . .
H44 H 0.2183 0.1014 0.7852 0.092 Uiso 1 1 calc R U
C45 C 0.1951(9) 0.1543(6) 0.7144(7) 0.057(4) Uani 1 1 d . .
C46 C 0.1535(14) 0.1586(10) 0.6809(9) 0.096(5) Uani 1 1 d . .
H46 H 0.1560 0.1877 0.6505 0.115 Uiso 1 1 calc R U
C47 C 0.1115(14) 0.1236(10) 0.6903(9) 0.096(5) Uani 1 1 d . .
H47 H 0.0842 0.1277 0.6649 0.115 Uiso 1 1 calc R U
C48 C 0.0989(16) 0.0787(11) 0.7337(11) 0.117(9) Uani 1 1 d . .
H48 H 0.0635 0.0556 0.7384 0.140 Uiso 1 1 calc R U
C49 C 0.2830(8) 0.4452(6) 0.6860(5) 0.042(4) Uani 1 1 d . .
H49 H 0.3174 0.4696 0.6806 0.050 Uiso 1 1 calc R U
C50 C 0.2079(9) 0.4716(7) 0.6916(6) 0.053(4) Uani 1 1 d . .
H50 H 0.1734 0.4487 0.6931 0.064 Uiso 1 1 calc R U
C51 C 0.1082(8) 0.5553(6) 0.7185(5) 0.037(3) Uani 1 1 d . .
H51 H 0.0747 0.5293 0.7298 0.044 Uiso 1 1 calc R U
C52 C 0.1840(8) 0.5330(8) 0.6949(6) 0.054(4) Uani 1 1 d . .
C54 C 0.2018(10) 0.6315(8) 0.6799(8) 0.075(6) Uani 1 1 d . .
H54 H 0.2343 0.6582 0.6650 0.090 Uiso 1 1 calc R U
C55 C 0.1283(8) 0.6504(7) 0.7058(6) 0.055(3) Uani 1 1 d . .
H55 H 0.1114 0.6896 0.7095 0.066 Uiso 1 1 calc R U
C56 C 0.0289(8) 0.6510(6) 0.8645(5) 0.038(3) Uani 1 1 d . .
H56 H 0.0208 0.6900 0.8507 0.045 Uiso 1 1 calc R U
C57 C 0.0598(7) 0.6357(6) 0.9066(5) 0.036(3) Uani 1 1 d . .
H57 H 0.0765 0.6624 0.9205 0.043 Uiso 1 1 calc R U
C58 C 0.0658(7) 0.5741(7) 0.9296(6) 0.048(4) Uani 1 1 d . .
H58 H 0.0853 0.5613 0.9599 0.057 Uiso 1 1 calc R U
C59 C 0.0430(7) 0.5352(5) 0.9069(5) 0.029(3) Uiso 1 1 d . .
C60 C 0.0154(7) 0.5562(6) 0.8640(5) 0.037(3) Uani 1 1 d . .
H60 H -0.0006 0.5303 0.8485 0.045 Uiso 1 1 calc R U
C61 C 0.0788(8) 0.1092(7) 0.9041(7) 0.046(4) Uani 1 1 d . .
H61 H 0.1289 0.1014 0.9025 0.056 Uiso 1 1 calc R U
C62 C -0.0196(17) 0.0857(10) 0.8875(8) 0.088(7) Uani 1 1 d . .
H62 H -0.0392 0.0612 0.8732 0.105 Uiso 1 1 calc R U
C63 C -0.0691(14) 0.1313(11) 0.9117(10) 0.091(7) Uani 1 1 d . .
H63 H -0.1188 0.1378 0.9124 0.109 Uiso 1 1 calc R U
C64 C -0.0425(9) 0.1666(7) 0.9347(7) 0.058(4) Uani 1 1 d . .
H64 H -0.0749 0.1964 0.9543 0.070 Uiso 1 1 calc R U
C65 C 0.0324(12) 0.1584(8) 0.9290(6) 0.066(5) Uani 1 1 d . .
C66 C 0.0474(8) 0.4739(6) 0.9254(5) 0.040(3) Uani 1 1 d . .
H66 H 0.0191 0.4534 0.9144 0.047 Uiso 1 1 calc R U
C67 C 0.0931(7) 0.4430(6) 0.9596(5) 0.033(2) Uani 1 1 d . .
H67 H 0.1156 0.4654 0.9739 0.040 Uiso 1 1 calc R U
C68 C 0.1080(6) 0.3831(6) 0.9740(5) 0.030(3) Uani 1 1 d . .
C69 C 0.0640(7) 0.3448(5) 0.9652(5) 0.036(3) Uiso 1 1 d . .
H69 H 0.0230 0.3605 0.9522 0.043 Uiso 1 1 calc R U
C70 C 0.0822(7) 0.2850(6) 0.9760(5) 0.036(3) Uiso 1 1 d . .
C71 C 0.2266(9) 0.5772(8) 0.6757(7) 0.062(5) Uani 1 1 d . .
H71 H 0.2774 0.5666 0.6584 0.074 Uiso 1 1 calc R U
C72 C 0.0677(8) 0.1945(7) 0.9498(5) 0.038(3) Uani 1 1 d . .
H72 H 0.1133 0.1773 0.9556 0.045 Uiso 1 1 calc R U
C73 C 0.1472(7) 0.2617(6) 0.9949(5) 0.040(3) Uani 1 1 d . .
H73 H 0.1573 0.2219 1.0048 0.048 Uiso 1 1 calc R U
C74 C 0.1672(8) 0.3585(6) 0.9917(5) 0.037(3) Uani 1 1 d . .
H74 H 0.1928 0.3831 1.0002 0.045 Uiso 1 1 calc R U
C75 C 0.1953(9) 0.2958(7) 0.9989(6) 0.049(4) Uani 1 1 d . .
C76 C 0.2626(8) 0.2755(6) 1.0060(6) 0.041(4) Uani 1 1 d . .
H76 H 0.2695 0.2361 1.0188 0.049 Uiso 1 1 calc R U
C77 C 0.3239(8) 0.3012(6) 0.9981(5) 0.041(4) Uani 1 1 d . .
H77 H 0.3166 0.3414 0.9904 0.049 Uiso 1 1 calc R U
C78 C 0.3944(8) 0.2751(6) 1.0001(5) 0.039(4) Uani 1 1 d . .
C79 C 0.4517(8) 0.3089(6) 0.9737(6) 0.037(3) Uani 1 1 d . .
H79 H 0.4381 0.3466 0.9584 0.045 Uiso 1 1 calc R U
C80 C 0.5419(8) 0.2352(7) 0.9920(6) 0.049(4) Uani 1 1 d . .
H80 H 0.5915 0.2199 0.9895 0.059 Uiso 1 1 calc R U
C81 C 0.4903(9) 0.2027(7) 1.0175(6) 0.048(4) Uani 1 1 d . .
H81 H 0.5059 0.1650 1.0320 0.058 Uiso 1 1 calc R U
C82 C 0.4182(10) 0.2192(7) 1.0242(6) 0.052(4) Uani 1 1 d . .
H82 H 0.3842 0.1946 1.0443 0.063 Uiso 1 1 calc R U
C83 C 0.4874(12) 0.1087(10) 0.8231(8) 0.097(7) Uani 1 1 d . .
H83 H 0.4675 0.1094 0.7937 0.116 Uiso 1 1 calc R U
C84 C 0.4528(8) 0.1492(7) 0.8571(7) 0.055(3) Uani 1 1 d . .
C85 C 0.3887(8) 0.1897(8) 0.8514(6) 0.055(4) Uani 1 1 d . .
H85 H 0.3582 0.1763 0.8360 0.066 Uiso 1 1 calc R U
C85A C 0.4941(12) 0.1492(9) 0.8890(8) 0.081(6) Uani 1 1 d . .
H85A H 0.4798 0.1797 0.9111 0.098 Uiso 1 1 calc R U
C86 C 0.3671(8) 0.2410(7) 0.8641(6) 0.042(4) Uani 1 1 d . .
H86 H 0.3962 0.2536 0.8814 0.051 Uiso 1 1 calc R U
C86A C 0.5530(13) 0.1122(11) 0.8945(10) 0.097(7) Uani 1 1 d . .
H86A H 0.5724 0.1110 0.9242 0.117 Uiso 1 1 calc R U
C87 C 0.2421(7) 0.2641(6) 0.8451(5) 0.040(4) Uani 1 1 d . .
H87 H 0.2415 0.2247 0.8475 0.048 Uiso 1 1 calc R U
C87A C 0.5853(11) 0.0741(11) 0.8523(9) 0.093(7) Uani 1 1 d . .
H87A H 0.6340 0.0546 0.8460 0.112 Uiso 1 1 calc R U
C88 C 0.3022(7) 0.2845(6) 0.8556(5) 0.033(2) Uani 1 1 d . .
C89 C 0.3013(8) 0.3399(6) 0.8529(6) 0.043(4) Uiso 1 1 d . .
H89 H 0.3390 0.3523 0.8613 0.052 Uiso 1 1 calc R U
C90 C 0.2444(8) 0.3823(6) 0.8375(5) 0.043(4) Uani 1 1 d . .
C91 C 0.1846(8) 0.3649(7) 0.8277(5) 0.041(4) Uani 1 1 d . .
H91 H 0.1459 0.3920 0.8192 0.050 Uiso 1 1 calc R U
C92 C 0.1855(8) 0.3056(7) 0.8312(6) 0.045(4) Uani 1 1 d . .
C93 C 0.1296(7) 0.2823(6) 0.8155(5) 0.030(3) Uani 1 1 d . .
H93 H 0.1217 0.2444 0.8288 0.036 Uiso 1 1 calc R U
C94 C 0.0900(7) 0.3159(6) 0.7817(5) 0.038(3) Uani 1 1 d . .
H94 H 0.0954 0.3546 0.7706 0.045 Uiso 1 1 calc R U
C95 C 0.0404(9) 0.2925(7) 0.7633(6) 0.053(4) Uani 1 1 d . .
C96 C 0.0237(7) 0.3232(6) 0.7131(5) 0.039(3) Uani 1 1 d . .
H96 H 0.0418 0.3576 0.6966 0.047 Uiso 1 1 calc R U
C97 C -0.0495(9) 0.2530(8) 0.7136(7) 0.063(5) Uani 1 1 d . .
H97 H -0.0748 0.2368 0.6959 0.076 Uiso 1 1 calc R U
C98 C -0.0408(10) 0.2287(8) 0.7656(6) 0.067(5) Uani 1 1 d . .
H98 H -0.0680 0.1999 0.7866 0.080 Uiso 1 1 calc R U
C99 C 0.0042(10) 0.2451(8) 0.7857(7) 0.067(5) Uani 1 1 d . .
H99 H 0.0133 0.2233 0.8181 0.080 Uiso 1 1 calc R U
C100 C 0.2478(8) 0.4427(7) 0.8296(6) 0.049(4) Uani 1 1 d . .
H100 H 0.2016 0.4668 0.8373 0.059 Uiso 1 1 calc R U
C101 C 0.3055(8) 0.4701(7) 0.8133(6) 0.046(4) Uani 1 1 d . .
H101 H 0.3522 0.4470 0.8087 0.055 Uiso 1 1 calc R U
C102 C 0.3733(10) 0.5547(8) 0.7713(7) 0.062(5) Uani 1 1 d . .
H102 H 0.4180 0.5287 0.7640 0.074 Uiso 1 1 calc R U
C103 C 0.3039(8) 0.5310(8) 0.8019(6) 0.054(5) Uani 1 1 d . .
C104 C 0.2419(10) 0.5730(9) 0.8173(7) 0.066(5) Uani 1 1 d . .
H104 H 0.1964 0.5619 0.8386 0.080 Uiso 1 1 calc R U
C105 C 0.2457(10) 0.6276(11) 0.8028(10) 0.094(7) Uani 1 1 d . .
H105 H 0.2045 0.6546 0.8186 0.113 Uiso 1 1 calc R U
C106 C 0.3149(10) 0.6500(8) 0.7606(8) 0.073(5) Uani 1 1 d . .
H106 H 0.3148 0.6875 0.7418 0.087 Uiso 1 1 calc R U
N1 N -0.1276(7) 0.3970(5) 0.6491(5) 0.053(3) Uani 1 1 d D .
N1N N 0.4091(13) 0.0747(14) 0.7020(15) 0.141(10) Uani 1 1 d . .
N2 N -0.0194(6) 0.3017(5) 0.6894(5) 0.042(3) Uani 1 1 d . .
N2N N -0.0573(9) 0.4576(7) 0.8025(5) 0.050(3) Uani 1 1 d . .
N3 N 0.0683(6) 0.2923(5) 0.5752(4) 0.030(2) Uani 1 1 d . .
N3N N 0.0996(8) 0.4755(8) 0.6081(6) 0.055(4) Uani 1 1 d . .
N4 N -0.0417(6) 0.3844(5) 0.5341(4) 0.037(3) Uani 1 1 d . .
N4N N 0.4167(9) 0.4742(7) 0.8966(6) 0.055(3) Uani 1 1 d . .
N5 N 0.3764(7) 0.6080(7) 0.7544(5) 0.057(4) Uani 1 1 d . .
N5N N 0.5771(9) 0.4580(7) 0.7071(6) 0.061(4) Uani 1 1 d . .
N6 N 0.4436(6) 0.6145(5) 0.6362(4) 0.035(3) Uani 1 1 d . .
N6N N 0.5997(11) 0.7310(7) 0.8607(7) 0.063(4) Uani 1 1 d . .
N7 N 0.5684(7) 0.6672(6) 0.6468(5) 0.052(3) Uani 1 1 d . .
N7N N 0.1960(13) 0.2722(9) 0.4098(7) 0.075(5) Uani 1 1 d . .
N8 N 0.4994(9) 0.6537(7) 0.7683(6) 0.066(4) Uani 1 1 d . .
N9 N 0.5446(9) 0.0678(7) 0.8235(6) 0.068(4) Uani 1 1 d . .
N10 N 0.5377(13) -0.0580(10) 0.8154(10) 0.150(8) Uani 1 1 d D .
N11 N 0.6288(14) -0.0509(10) 0.7034(10) 0.134(7) Uani 1 1 d . .
N12 N 0.6332(8) 0.0767(6) 0.7107(7) 0.071(4) Uani 1 1 d . .
N13 N 0.0090(6) 0.6125(6) 0.8411(5) 0.046(3) Uani 1 1 d . .
N14 N 0.0797(7) 0.6123(5) 0.7263(4) 0.045(3) Uani 1 1 d . .
N15 N -0.0641(7) 0.6559(6) 0.7022(5) 0.053(3) Uani 1 1 d . .
N16 N -0.1338(6) 0.6637(5) 0.8155(5) 0.046(3) Uani 1 1 d . .
N17 N 0.5244(6) 0.2903(5) 0.9693(4) 0.032(3) Uani 1 1 d . .
N18 N 0.6058(6) 0.3017(5) 0.8542(4) 0.033(3) Uani 1 1 d . .
N19 N 0.6757(7) 0.3929(6) 0.8754(5) 0.055(4) Uani 1 1 d . .
N20 N 0.5917(6) 0.3824(6) 0.9933(5) 0.054(3) Uani 1 1 d . .
N21 N 0.0507(10) 0.0722(6) 0.8818(6) 0.066(4) Uani 1 1 d . .
N22 N 0.1399(9) 0.0711(6) 0.7675(6) 0.069(4) Uani 1 1 d . .
N23 N 0.2091(14) -0.0550(10) 0.7901(10) 0.146(5) Uani 1 1 d D .
N24 N 0.1180(11) -0.0572(7) 0.9015(6) 0.091(5) Uani 1 1 d D .
O1N O 0.3571(16) 0.0585(10) 0.6809(10) 0.175(9) Uani 1 1 d . .
O2N O 0.4349(18) 0.0406(15) 0.736(2) 0.26(2) Uani 1 1 d . .
O3N O 0.4131(11) 0.1134(11) 0.7160(9) 0.141(8) Uani 1 1 d . .
O4N O -0.0963(11) 0.4222(9) 0.7996(7) 0.143(7) Uani 1 1 d . .
O5N O 0.0055(9) 0.4462(6) 0.8082(7) 0.098(5) Uani 1 1 d . .
O6N O -0.0748(7) 0.5098(8) 0.7893(6) 0.092(4) Uani 1 1 d . .
O7N O 0.0946(6) 0.5284(6) 0.5949(5) 0.066(3) Uani 1 1 d . .
O8N O 0.0592(10) 0.4538(8) 0.6500(11) 0.158(9) Uani 1 1 d . .
O9N O 0.1534(11) 0.4409(7) 0.5843(7) 0.125(6) Uani 1 1 d . .
O10N O 0.3946(6) 0.5278(6) 0.9017(5) 0.071(3) Uani 1 1 d . .
O11N O 0.3724(11) 0.4397(7) 0.9294(6) 0.116(5) Uani 1 1 d . .
O12N O 0.4675(9) 0.4541(7) 0.8640(10) 0.142(8) Uani 1 1 d . .
O13N O 0.5158(8) 0.4473(5) 0.7055(5) 0.078(4) Uani 1 1 d . .
O14N O 0.5772(7) 0.5109(8) 0.7084(6) 0.091(4) Uani 1 1 d . .
O15N O 0.6267(9) 0.4188(7) 0.7150(5) 0.091(4) Uani 1 1 d . .
O16N O 0.6020(13) 0.7763(9) 0.8347(8) 0.143(7) Uani 1 1 d . .
O17N O 0.6679(11) 0.7105(11) 0.8680(9) 0.170(9) Uani 1 1 d . .
O18N O 0.5486(10) 0.7079(9) 0.8846(6) 0.116(6) Uani 1 1 d . .
O19N O 0.1352(13) 0.2996(11) 0.4264(7) 0.152(8) Uani 1 1 d . .
O20N O 0.2438(13) 0.2929(14) 0.4084(9) 0.183(11) Uani 1 1 d . .
O21N O 0.2169(12) 0.2226(9) 0.3933(9) 0.143(7) Uani 1 1 d . .
Pd1 Pd -0.03000(6) 0.34345(5) 0.61215(4) 0.0414(4) Uani 1 1 d . .
Pd2 Pd 0.47037(6) 0.63547(5) 0.70127(4) 0.0443(4) Uani 1 1 d . .
Pd3 Pd 0.58921(11) 0.01034(8) 0.76169(8) 0.0972(6) Uani 1 1 d . .
Pd4 Pd -0.02692(6) 0.63574(5) 0.77083(4) 0.0431(4) Uani 1 1 d . .
Pd5 Pd 0.59939(6) 0.34178(5) 0.92208(4) 0.0412(4) Uani 1 1 d . .
Pd6 Pd 0.12675(10) 0.00837(7) 0.83652(7) 0.0834(6) Uani 1 1 d . .

loop_
_atom_site_aniso_label
_atom_site_aniso_U_11
_atom_site_aniso_U_22
_atom_site_aniso_U_33
_atom_site_aniso_U_23
_atom_site_aniso_U_13
_atom_site_aniso_U_12
C1 0.042(9) 0.055(11) 0.037(8) 0.000(7) -0.013(7) -0.010(8)
C1R 0.13(2) 0.13(2) 0.14(2) -0.073(19) -0.061(19) 0.037(17)
C2 0.054(11) 0.042(9) 0.042(9) -0.012(7) -0.028(8) 0.007(8)
C2R 0.042(11) 0.14(2) 0.065(13) 0.025(13) 0.006(10) 0.013(11)
C3 0.056(12) 0.081(14) 0.062(11) -0.018(9) -0.036(9) 0.012(10)
C3R 0.061(11) 0.063(11) 0.048(10) -0.016(8) -0.010(9) -0.006(8)
C4 0.040(10) 0.052(10) 0.034(8) -0.002(7) -0.014(7) -0.013(8)
C4R 0.079(13) 0.081(13) 0.057(11) -0.007(9) -0.041(10) -0.018(11)
C5 0.051(11) 0.045(9) 0.037(8) -0.001(7) -0.018(7) -0.015(8)
C5R 0.110(18) 0.115(18) 0.094(16) 0.030(14) -0.062(15) -0.037(14)
C6 0.037(9) 0.063(10) 0.021(7) 0.011(6) -0.016(6) -0.023(8)
C6R 0.055(10) 0.073(12) 0.062(11) -0.016(9) -0.023(9) -0.012(9)
C7 0.031(9) 0.020(7) 0.026(7) 0.001(5) -0.007(6) 0.009(6)
C7R 0.032(8) 0.067(11) 0.058(10) -0.012(8) -0.012(7) -0.014(7)
C8 0.042(9) 0.044(10) 0.039(9) -0.015(7) -0.007(7) 0.010(7)
C8R 0.037(10) 0.093(15) 0.107(16) -0.026(12) -0.029(10) -0.007(9)
C9 0.057(11) 0.074(11) 0.034(9) -0.005(8) -0.013(8) -0.011(9)
C9R 0.082(13) 0.088(14) 0.074(13) -0.023(11) -0.017(11) -0.036(11)
C10 0.029(8) 0.076(12) 0.008(6) -0.001(6) -0.002(6) -0.016(7)
C10R 0.081(13) 0.111(16) 0.045(11) -0.053(11) 0.006(10) -0.032(12)
C11 0.057(11) 0.069(12) 0.035(9) -0.026(8) -0.008(8) -0.010(9)
C11R 0.094(14) 0.098(15) 0.038(10) -0.010(10) -0.023(9) -0.044(11)
C12R 0.19(3) 0.124(19) 0.048(12) -0.034(13) -0.061(15) -0.010(18)
C13 0.049(10) 0.095(13) 0.012(7) -0.013(7) -0.003(7) -0.020(10)
C13R 0.14(2) 0.098(18) 0.12(2) -0.014(15) 0.048(18) -0.059(17)
C14 0.034(6) 0.050(7) 0.043(6) -0.003(5) -0.016(5) 0.004(5)
C14R 0.17(2) 0.116(16) 0.119(17) -0.004(12) -0.007(13) 0.009(13)
C15 0.025(8) 0.110(15) 0.020(8) -0.006(8) -0.004(6) -0.009(8)
C15R 0.24(3) 0.084(12) 0.12(2) -0.022(14) -0.008(16) -0.022(17)
C16 0.029(7) 0.043(8) 0.013(6) -0.011(6) 0.001(6) -0.010(6)
C16R 0.24(3) 0.084(12) 0.12(2) -0.022(14) -0.008(16) -0.022(17)
C17 0.028(8) 0.068(12) 0.031(8) -0.017(7) 0.006(6) 0.006(7)
C17R 0.156(15) 0.105(12) 0.126(14) -0.038(11) -0.044(14) 0.037(13)
C18 0.034(6) 0.050(7) 0.043(6) -0.003(5) -0.016(5) 0.004(5)
C18R 0.066(11) 0.031(8) 0.065(11) -0.012(7) -0.034(9) 0.016(7)
C19 0.014(7) 0.069(11) 0.051(9) -0.010(8) -0.017(6) -0.007(7)
C19R 0.073(12) 0.101(15) 0.034(9) 0.018(9) -0.012(9) -0.018(11)
C20 0.012(7) 0.076(11) 0.022(7) -0.011(7) 0.001(6) -0.014(7)
C20R 0.103(15) 0.125(17) 0.028(9) -0.002(10) -0.001(10) -0.054(13)
C21 0.020(8) 0.049(10) 0.054(9) 0.004(7) -0.017(7) 0.005(6)
C21R 0.059(11) 0.078(12) 0.046(10) -0.019(9) -0.011(8) -0.022(9)
C22 0.061(12) 0.101(16) 0.064(12) -0.045(11) -0.031(10) 0.007(11)
C22R 0.040(9) 0.069(11) 0.055(11) -0.017(8) -0.019(8) 0.029(8)
C23 0.062(12) 0.102(15) 0.049(10) -0.012(10) -0.032(9) -0.013(11)
C23R 0.036(6) 0.087(9) 0.057(7) -0.037(7) 0.014(5) -0.018(6)
C24 0.056(11) 0.056(10) 0.048(10) -0.010(8) -0.030(8) 0.004(8)
C24R 0.036(6) 0.087(9) 0.057(7) -0.037(7) 0.014(5) -0.018(6)
C25 0.050(11) 0.075(12) 0.067(12) -0.023(9) -0.028(9) 0.007(9)
C25R 0.17(3) 0.15(2) 0.16(2) 0.11(2) -0.12(2) -0.09(2)
C26A 0.124(15) 0.114(18) 0.096(16) -0.037(11) -0.042(13) -0.001(13)
C26R 0.036(6) 0.090(8) 0.040(6) -0.026(5) 0.007(5) -0.030(5)
C27 0.124(15) 0.114(18) 0.096(16) -0.037(11) -0.042(13) -0.001(13)
C27R 0.061(11) 0.049(9) 0.067(11) 0.011(8) -0.028(9) -0.041(8)
C28 0.072(11) 0.046(10) 0.012(7) -0.005(6) -0.014(7) -0.001(8)
C28R 0.090(14) 0.099(15) 0.056(12) 0.010(10) 0.002(11) -0.072(12)
C29 0.037(8) 0.053(9) 0.034(8) -0.023(7) 0.002(7) -0.013(7)
C29R 0.040(9) 0.092(12) 0.032(8) -0.024(8) -0.013(7) -0.027(8)
C30 0.064(12) 0.087(14) 0.078(13) -0.036(11) -0.043(10) 0.015(11)
C30R 0.066(11) 0.080(13) 0.076(12) -0.066(10) -0.024(10) 0.026(9)
C31 0.082(14) 0.112(16) 0.066(12) -0.061(12) -0.042(11) 0.054(12)
C31R 0.171(13) 0.139(11) 0.115(11) -0.012(8) -0.026(9) -0.024(10)
C32 0.057(11) 0.079(12) 0.048(10) -0.043(9) -0.006(9) -0.008(9)
C32B 0.030(8) 0.062(11) 0.025(7) 0.000(7) -0.005(6) -0.018(7)
C32R 0.171(13) 0.139(11) 0.115(11) -0.012(8) -0.026(9) -0.024(10)
C33 0.039(9) 0.057(9) 0.024(7) -0.007(7) -0.005(6) -0.020(7)
C33R 0.171(13) 0.139(11) 0.115(11) -0.012(8) -0.026(9) -0.024(10)
C34 0.047(9) 0.046(9) 0.029(8) -0.020(6) -0.008(7) -0.009(7)
C34R 0.171(13) 0.139(11) 0.115(11) -0.012(8) -0.026(9) -0.024(10)
C35 0.041(9) 0.055(9) 0.023(7) -0.005(6) -0.017(6) -0.009(7)
C35R 0.115(19) 0.20(3) 0.068(15) -0.008(17) -0.015(14) -0.062(19)
C36 0.025(7) 0.037(9) 0.025(7) -0.014(6) 0.000(6) -0.009(6)
C36R 0.093(14) 0.072(13) 0.080(13) 0.017(10) -0.038(11) -0.041(11)
C37 0.016(7) 0.072(12) 0.045(9) -0.009(8) -0.003(6) -0.015(7)
C39 0.028(8) 0.063(11) 0.012(7) -0.005(6) -0.004(5) -0.016(7)
C40 0.070(12) 0.066(13) 0.027(8) -0.011(8) -0.004(8) -0.018(10)
C41 0.030(8) 0.038(8) 0.026(7) -0.001(6) -0.008(6) 0.002(6)
C42 0.056(10) 0.070(12) 0.045(9) -0.007(8) -0.038(8) -0.019(8)
C43 0.048(9) 0.049(10) 0.057(10) -0.008(8) -0.018(8) -0.014(7)
C44 0.096(14) 0.057(11) 0.094(14) 0.008(10) -0.040(12) -0.044(11)
C45 0.072(11) 0.036(9) 0.061(11) -0.012(8) -0.007(9) -0.020(8)
C46 0.153(16) 0.100(13) 0.070(9) 0.020(9) -0.064(10) -0.070(10)
C47 0.153(16) 0.100(13) 0.070(9) 0.020(9) -0.064(10) -0.070(10)
C48 0.18(3) 0.12(2) 0.102(18) -0.033(16) -0.062(19) -0.084(18)
C49 0.045(10) 0.058(10) 0.025(7) 0.002(6) -0.005(6) -0.027(8)
C50 0.049(11) 0.063(12) 0.048(10) 0.001(8) -0.016(8) -0.016(8)
C51 0.044(9) 0.058(11) 0.017(7) -0.001(6) -0.015(6) -0.020(7)
C52 0.039(10) 0.076(13) 0.033(9) 0.008(8) -0.005(7) -0.003(9)
C54 0.057(12) 0.055(13) 0.101(15) -0.003(10) -0.002(10) -0.021(9)
C55 0.033(7) 0.068(8) 0.048(7) -0.006(6) 0.009(6) -0.009(6)
C56 0.056(9) 0.042(8) 0.020(7) -0.009(6) -0.013(7) -0.009(7)
C57 0.021(7) 0.063(10) 0.027(8) -0.022(7) 0.004(6) -0.017(6)
C58 0.027(8) 0.070(11) 0.048(9) -0.011(8) -0.008(7) -0.017(7)
C60 0.040(8) 0.046(9) 0.028(8) -0.005(6) -0.006(6) -0.018(7)
C61 0.024(8) 0.053(10) 0.066(10) 0.007(8) -0.022(7) -0.012(7)
C62 0.12(2) 0.074(16) 0.059(13) 0.020(11) -0.014(13) -0.047(15)
C63 0.111(18) 0.094(17) 0.089(16) 0.024(14) -0.065(15) -0.034(16)
C64 0.038(10) 0.068(11) 0.076(12) -0.004(9) -0.018(8) -0.028(8)
C65 0.104(16) 0.077(13) 0.031(9) 0.024(9) -0.035(10) -0.045(12)
C66 0.052(9) 0.061(10) 0.009(6) -0.007(6) -0.006(6) -0.019(7)
C67 0.027(5) 0.062(7) 0.018(5) -0.008(4) -0.009(4) -0.016(5)
C68 0.014(7) 0.051(9) 0.023(7) -0.017(6) 0.002(6) -0.003(6)
C71 0.036(9) 0.072(14) 0.062(11) 0.013(9) -0.006(8) -0.004(9)
C72 0.033(8) 0.049(10) 0.035(8) -0.016(7) -0.013(6) -0.005(7)
C73 0.038(8) 0.054(9) 0.028(8) 0.001(6) -0.009(6) -0.014(7)
C74 0.043(9) 0.054(10) 0.021(7) -0.008(6) -0.011(6) -0.017(7)
C75 0.062(12) 0.063(11) 0.032(8) -0.014(7) -0.019(8) -0.017(9)
C76 0.042(10) 0.041(8) 0.045(9) 0.004(7) -0.014(7) -0.021(7)
C77 0.049(10) 0.046(9) 0.033(8) 0.000(6) -0.013(7) -0.019(8)
C78 0.051(10) 0.051(10) 0.020(7) -0.014(6) -0.011(7) -0.010(8)
C79 0.037(9) 0.044(8) 0.050(9) 0.001(7) -0.032(7) -0.022(7)
C80 0.033(9) 0.062(11) 0.053(10) -0.016(8) -0.008(7) -0.008(8)
C81 0.049(11) 0.071(11) 0.032(8) 0.008(7) -0.023(7) -0.020(9)
C82 0.075(13) 0.069(12) 0.029(8) 0.002(8) -0.020(8) -0.048(10)
C83 0.089(15) 0.122(18) 0.046(12) 0.028(12) -0.018(11) 0.020(14)
C84 0.033(7) 0.068(8) 0.048(7) -0.006(6) 0.009(6) -0.009(6)
C85 0.041(10) 0.094(14) 0.029(8) -0.009(8) -0.009(7) -0.011(9)
C85A 0.100(16) 0.089(14) 0.074(13) -0.025(11) -0.053(12) 0.002(13)
C86 0.034(8) 0.066(11) 0.028(8) -0.018(7) -0.007(6) -0.002(8)
C86A 0.086(16) 0.122(19) 0.087(16) -0.011(14) -0.051(13) 0.016(14)
C87 0.042(9) 0.025(7) 0.036(8) -0.007(6) 0.007(7) 0.004(7)
C87A 0.055(13) 0.15(2) 0.053(13) -0.001(13) -0.010(11) 0.003(13)
C88 0.027(5) 0.062(7) 0.018(5) -0.008(4) -0.009(4) -0.016(5)
C90 0.042(9) 0.060(10) 0.019(7) -0.022(6) 0.003(6) 0.000(7)
C91 0.042(9) 0.064(11) 0.015(7) -0.004(6) -0.004(6) -0.010(7)
C92 0.033(9) 0.057(11) 0.041(9) -0.005(7) -0.005(7) -0.006(8)
C93 0.031(8) 0.043(8) 0.016(6) -0.001(6) -0.009(6) -0.003(6)
C94 0.030(8) 0.058(9) 0.032(8) 0.004(7) -0.022(6) -0.010(7)
C95 0.060(10) 0.048(10) 0.040(9) -0.011(7) -0.002(8) -0.004(8)
C96 0.034(8) 0.056(9) 0.025(7) 0.006(6) -0.013(6) -0.001(7)
C97 0.069(12) 0.082(12) 0.056(11) 0.018(9) -0.034(9) -0.044(10)
C98 0.096(14) 0.081(12) 0.034(9) 0.039(8) -0.028(9) -0.061(11)
C99 0.086(13) 0.091(13) 0.033(9) 0.013(9) -0.023(9) -0.044(11)
C100 0.043(9) 0.058(11) 0.041(9) -0.007(7) 0.003(7) -0.020(8)
C101 0.038(9) 0.061(11) 0.039(9) -0.019(7) -0.003(7) -0.010(8)
C102 0.080(13) 0.068(13) 0.052(10) 0.003(9) -0.033(9) -0.030(10)
C103 0.025(8) 0.105(15) 0.029(8) -0.040(9) 0.012(6) -0.010(9)
C104 0.057(12) 0.070(13) 0.070(12) -0.024(10) 0.009(9) -0.036(10)
C105 0.044(12) 0.12(2) 0.118(18) -0.057(15) 0.000(11) -0.009(11)
C106 0.063(12) 0.060(11) 0.075(13) -0.023(9) -0.006(10) 0.021(10)
N1 0.063(9) 0.072(9) 0.030(7) -0.006(6) -0.031(7) 0.003(7)
N1N 0.072(15) 0.12(2) 0.23(3) -0.08(2) -0.022(17) 0.006(15)
N2 0.034(7) 0.064(8) 0.029(6) -0.003(6) -0.010(5) -0.013(6)
N2N 0.055(10) 0.052(9) 0.057(9) -0.006(7) -0.040(7) 0.000(8)
N3 0.042(7) 0.030(7) 0.021(6) 0.003(5) -0.012(5) -0.016(5)
N3N 0.044(9) 0.074(12) 0.047(9) 0.012(8) -0.022(7) -0.010(9)
N4 0.032(7) 0.064(8) 0.008(5) 0.001(5) -0.003(5) -0.002(6)
N4N 0.070(11) 0.047(10) 0.056(9) -0.001(8) -0.033(8) -0.012(9)
N5 0.050(9) 0.085(12) 0.034(7) -0.013(7) 0.001(6) -0.024(8)
N5N 0.065(11) 0.055(10) 0.085(11) 0.007(8) -0.057(9) -0.011(9)
N6 0.028(6) 0.062(9) 0.013(5) 0.006(5) -0.003(5) -0.016(6)
N6N 0.090(14) 0.057(10) 0.049(9) -0.005(8) -0.031(9) -0.015(9)
N7 0.061(8) 0.057(9) 0.057(8) -0.020(7) -0.031(7) -0.019(7)
N7N 0.080(14) 0.090(14) 0.056(10) -0.008(9) -0.015(10) -0.030(11)
N8 0.091(11) 0.076(10) 0.046(9) -0.026(8) -0.021(8) -0.026(9)
N9 0.061(10) 0.085(11) 0.049(9) -0.004(7) -0.017(8) 0.004(9)
N10 0.17(2) 0.116(16) 0.119(17) -0.004(12) -0.007(13) 0.009(13)
N11 0.156(15) 0.105(12) 0.126(14) -0.038(11) -0.044(14) 0.037(13)
N12 0.046(9) 0.074(10) 0.092(11) -0.020(9) -0.027(8) 0.008(7)
N13 0.044(7) 0.059(9) 0.036(7) -0.014(6) -0.008(6) -0.011(6)
N14 0.061(8) 0.047(8) 0.026(6) 0.006(5) -0.009(6) -0.018(6)
N15 0.049(8) 0.067(9) 0.045(8) 0.003(7) -0.023(6) -0.006(7)
N16 0.048(7) 0.051(8) 0.030(7) -0.016(6) 0.005(6) -0.006(6)
N17 0.044(8) 0.045(8) 0.010(5) -0.013(5) 0.001(5) -0.020(6)
N18 0.038(7) 0.045(7) 0.023(6) -0.008(5) -0.012(5) -0.013(6)
N19 0.063(9) 0.094(10) 0.024(6) -0.012(6) -0.009(6) -0.049(8)
N20 0.036(6) 0.090(8) 0.040(6) -0.026(5) 0.007(5) -0.030(5)
N21 0.069(11) 0.054(9) 0.082(11) 0.010(7) -0.024(9) -0.039(8)
N22 0.088(11) 0.060(9) 0.058(9) -0.014(7) -0.007(8) -0.030(8)
N23 0.171(13) 0.139(11) 0.115(11) -0.012(8) -0.026(9) -0.024(10)
N24 0.142(16) 0.088(12) 0.057(10) -0.011(8) -0.027(10) -0.052(11)
O1N 0.21(2) 0.16(2) 0.17(2) -0.044(16) -0.067(19) -0.046(18)
O2N 0.17(3) 0.20(3) 0.42(6) -0.03(3) -0.14(3) 0.05(2)
O3N 0.131(16) 0.160(19) 0.163(18) -0.089(16) -0.053(13) -0.021(14)
O4N 0.170(17) 0.191(19) 0.114(13) -0.022(13) -0.054(12) -0.110(16)
O5N 0.113(12) 0.064(9) 0.127(13) -0.029(8) -0.060(10) 0.018(8)
O6N 0.080(9) 0.121(13) 0.085(10) -0.033(9) -0.042(8) 0.005(9)
O7N 0.059(7) 0.065(9) 0.072(8) -0.009(7) -0.024(6) 0.003(6)
O8N 0.101(13) 0.111(14) 0.23(2) 0.020(15) -0.015(15) -0.037(11)
O9N 0.167(16) 0.112(12) 0.096(12) -0.052(10) -0.064(11) 0.050(12)
O10N 0.062(7) 0.071(9) 0.075(8) -0.030(7) 0.003(6) -0.018(6)
O11N 0.189(17) 0.088(11) 0.069(9) 0.008(8) -0.044(11) -0.029(11)
O12N 0.073(10) 0.108(13) 0.22(2) -0.079(14) 0.016(12) -0.004(9)
O13N 0.091(10) 0.061(8) 0.087(9) 0.001(6) -0.033(8) -0.024(7)
O14N 0.087(10) 0.120(13) 0.078(9) -0.023(9) -0.037(8) -0.010(9)
O15N 0.106(11) 0.103(11) 0.066(9) -0.002(7) -0.041(8) -0.006(9)
O16N 0.23(2) 0.116(15) 0.089(12) 0.002(11) -0.069(14) -0.028(15)
O17N 0.106(14) 0.23(2) 0.157(18) -0.079(17) -0.026(14) 0.043(15)
O18N 0.113(13) 0.196(18) 0.063(9) -0.036(10) -0.021(9) -0.067(13)
O19N 0.137(16) 0.23(2) 0.064(11) -0.006(12) -0.040(11) 0.029(16)
O20N 0.139(18) 0.33(4) 0.103(15) 0.020(18) -0.051(14) -0.09(2)
O21N 0.182(19) 0.111(15) 0.154(18) -0.008(14) -0.077(15) -0.022(13)
Pd1 0.0359(7) 0.0663(8) 0.0221(6) -0.0028(5) -0.0099(5) -0.0086(5)
Pd2 0.0393(7) 0.0696(8) 0.0219(6) -0.0190(5) -0.0009(5) -0.0067(6)
Pd3 0.1144(14) 0.0799(12) 0.0862(12) -0.0117(9) -0.0320(11) 0.0123(10)
Pd4 0.0382(7) 0.0670(8) 0.0204(6) -0.0070(5) 0.0002(5) -0.0134(5)
Pd5 0.0374(7) 0.0705(8) 0.0228(6) -0.0124(5) -0.0082(5) -0.0199(6)
Pd6 0.1293(15) 0.0688(10) 0.0653(10) 0.0062(8) -0.0376(10) -0.0427(9)

loop_
_atom_type_symbol
_atom_type_description
_atom_type_scat_dispersion_real
_atom_type_scat_dispersion_imag
_atom_type_scat_source
C C 0.0033 0.0016 'International Tables Vol C Tables 4.2.6.8 and 6.1.1.4'
N N 0.0061 0.0033 'International Tables Vol C Tables 4.2.6.8 and 6.1.1.4'
O O 0.0106 0.0060 'International Tables Vol C Tables 4.2.6.8 and 6.1.1.4'
Pd Pd -0.9988 1.0072 'International Tables Vol C Tables 4.2.6.8 and 6.1.1.4'
H H 0.0000 0.0000 'International Tables Vol C Tables 4.2.6.8 and 6.1.1.4'

loop_
_geom_angle_atom_site_label_1
_geom_angle_atom_site_label_2
_geom_angle_atom_site_label_3
_geom_angle
N3 C1 C2 121.0(14)
N3 C1 H1 119.5
C2 C1 H1 119.5
N1 C1R H1R1 109.5
N1 C1R H1R2 109.5
H1R1 C1R H1R2 109.5
N1 C1R H1R3 109.5
H1R1 C1R H1R3 109.5
H1R2 C1R H1R3 109.5
C3 C2 C1 120.8(15)
C3 C2 H2 119.6
C1 C2 H2 119.6
N1 C2R H2R1 109.5
N1 C2R H2R2 109.5
H2R1 C2R H2R2 109.5
N1 C2R H2R3 109.5
H2R1 C2R H2R3 109.5
H2R2 C2R H2R3 109.5
C2 C3 C4 118.6(15)
C2 C3 H3 120.7
C4 C3 H3 120.7
C4R C3R N1 110.1(13)
C4R C3R H3R1 109.6
N1 C3R H3R1 109.6
C4R C3R H3R2 109.6
N1 C3R H3R2 109.6
H3R1 C3R H3R2 108.2
C5 C4 C3 116.7(14)
C5 C4 C6 118.6(14)
C3 C4 C6 124.7(15)
N4 C4R C3R 115.6(14)
N4 C4R H4R1 108.4
C3R C4R H4R1 108.4
N4 C4R H4R2 108.4
C3R C4R H4R2 108.4
H4R1 C4R H4R2 107.4
C4 C5 N3 125.2(14)
C4 C5 H5 117.4
N3 C5 H5 117.4
N4 C5R H5R1 109.5
N4 C5R H5R2 109.5
H5R1 C5R H5R2 109.5
N4 C5R H5R3 109.5
H5R1 C5R H5R3 109.5
H5R2 C5R H5R3 109.5
C7 C6 C4 126.5(14)
C7 C6 H6 116.8
C4 C6 H6 116.8
N4 C6R H6R1 109.5
N4 C6R H6R2 109.5
H6R1 C6R H6R2 109.5
N4 C6R H6R3 109.5
H6R1 C6R H6R3 109.5
H6R2 C6R H6R3 109.5
C6 C7 C8 122.8(12)
C6 C7 H7 118.6
C8 C7 H7 118.6
N7 C7R H7R1 109.5
N7 C7R H7R2 109.5
H7R1 C7R H7R2 109.5
N7 C7R H7R3 109.5
H7R1 C7R H7R3 109.5
H7R2 C7R H7R3 109.5
C28 C8 C7 123.7(13)
C28 C8 C9 116.4(14)
C7 C8 C9 119.9(13)
N7 C8R H8R1 109.5
N7 C8R H8R2 109.5
H8R1 C8R H8R2 109.5
N7 C8R H8R3 109.5
H8R1 C8R H8R3 109.5
H8R2 C8R H8R3 109.5
C10 C9 C8 120.6(15)
C10 C9 H9 119.7
C8 C9 H9 119.7
C10R C9R N7 113.3(16)
C10R C9R H9R1 108.9
N7 C9R H9R1 108.9
C10R C9R H9R2 108.9
N7 C9R H9R2 108.9
H9R1 C9R H9R2 107.7
C11 C10 C9 120.6(14)
C11 C10 C21 117.4(14)
C9 C10 C21 121.8(15)
N8 C10R C9R 120.6(15)
N8 C10R H10A 107.2
C9R C10R H10A 107.2
N8 C10R H10B 107.2
C9R C10R H10B 107.2
H10A C10R H10B 106.8
C10 C11 C13 120.0(15)
C10 C11 H11 120.0
C13 C11 H11 120.0
N8 C11R H11A 109.5
N8 C11R H11B 109.5
H11A C11R H11B 109.5
N8 C11R H11C 109.5
H11A C11R H11C 109.5
H11B C11R H11C 109.5
N8 C12R H12A 109.5
N8 C12R H12B 109.5
H12A C12R H12B 109.5
N8 C12R H12C 109.5
H12A C12R H12C 109.5
H12B C12R H12C 109.5
C11 C13 C28 120.1(15)
C11 C13 C14 124.6(14)
C28 C13 C14 115.2(14)
N10 C13R H13A 109.5
N10 C13R H13B 109.5
H13A C13R H13B 109.5
N10 C13R H13C 109.5
H13A C13R H13C 109.5
H13B C13R H13C 109.5
C15 C14 C13 124.5(14)
C15 C14 H14 117.7
C13 C14 H14 117.7
N10 C14R H14A 109.5
N10 C14R H14B 109.5
H14A C14R H14B 109.5
N10 C14R H14C 109.5
H14A C14R H14C 109.5
H14B C14R H14C 109.5
C14 C15 C16 125.7(14)
C14 C15 H15 117.1
C16 C15 H15 117.1
C16R C15R N10 113(3)
C16R C15R H15A 109.1
N10 C15R H15A 109.1
C16R C15R H15B 109.1
N10 C15R H15B 109.1
H15A C15R H15B 107.8
C20 C16 C17 118.9(13)
C20 C16 C15 123.7(12)
C17 C16 C15 117.4(12)
C15R C16R N11 120(3)
C15R C16R H16A 107.3
N11 C16R H16A 107.3
C15R C16R H16B 107.3
N11 C16R H16B 107.3
H16A C16R H16B 106.9
N6 C17 C16 121.4(13)
N6 C17 H17 119.3
C16 C17 H17 119.3
N11 C17R H17A 109.5
N11 C17R H17B 109.5
H17A C17R H17B 109.5
N11 C17R H17C 109.5
H17A C17R H17C 109.5
H17B C17R H17C 109.5
N6 C18 C19 123.5(14)
N6 C18 H18 118.2
C19 C18 H18 118.2
N11 C18R H18A 109.5
N11 C18R H18B 109.5
H18A C18R H18B 109.5
N11 C18R H18C 109.5
H18A C18R H18C 109.5
H18B C18R H18C 109.5
C20 C19 C18 114.8(12)
C20 C19 H19 122.6
C18 C19 H19 122.6
N15 C19R H19A 109.5
N15 C19R H19B 109.5
H19A C19R H19B 109.5
N15 C19R H19C 109.5
H19A C19R H19C 109.5
H19B C19R H19C 109.5
C16 C20 C19 120.3(12)
C16 C20 H20 119.8
C19 C20 H20 119.8
N15 C20R H20A 109.5
N15 C20R H20B 109.5
H20A C20R H20B 109.5
N15 C20R H20C 109.5
H20A C20R H20C 109.5
H20B C20R H20C 109.5
C22 C21 C10 124.7(14)
C22 C21 H21 117.6
C10 C21 H21 117.6
C22R C21R N15 109.1(14)
C22R C21R H21A 109.9
N15 C21R H21A 109.9
C22R C21R H21B 109.9
N15 C21R H21B 109.9
H21A C21R H21B 108.3
C21 C22 C24 127.5(17)
C21 C22 H22 116.3
C24 C22 H22 116.3
C21R C22R N16 113.7(14)
C21R C22R H22A 108.8
N16 C22R H22A 108.8
C21R C22R H22B 108.8
N16 C22R H22B 108.8
H22A C22R H22B 107.7
N12 C23 C24 122.1(16)
N12 C23 H23 119.0
C24 C23 H23 119.0
N16 C23R H23A 109.5
N16 C23R H23B 109.5
H23A C23R H23B 109.5
N16 C23R H23C 109.5
H23A C23R H23C 109.5
H23B C23R H23C 109.5
C25 C24 C22 124.1(17)
C25 C24 C23 118.4(15)
C22 C24 C23 117.2(16)
N16 C24R H24A 109.5
N16 C24R H24B 109.5
H24A C24R H24B 109.5
N16 C24R H24C 109.5
H24A C24R H24C 109.5
H24B C24R H24C 109.5
C24 C25 C26A 112.6(19)
C24 C25 H25 123.7
C26A C25 H25 123.7
N19 C25R H25A 109.5
N19 C25R H25B 109.5
H25A C25R H25B 109.5
N19 C25R H25C 109.5
H25A C25R H25C 109.5
H25B C25R H25C 109.5
C27 C26A C25 130(3)
C27 C26A H26A 115.2
C25 C26A H26A 115.2
N19 C26R H26B 109.5
N19 C26R H26C 109.5
H26B C26R H26C 109.5
N19 C26R H26D 109.5
H26B C26R H26D 109.5
H26C C26R H26D 109.5
C26A C27 N12 117(3)
C26A C27 H27 121.5
N12 C27 H27 121.5
C28R C27R N19 114.7(13)
C28R C27R H27A 108.6
N19 C27R H27A 108.6
C28R C27R H27B 108.6
N19 C27R H27B 108.6
H27A C27R H27B 107.6
C8 C28 C13 121.7(14)
C8 C28 H28 119.2
C13 C28 H28 119.2
C27R C28R N20 109.5(14)
C27R C28R H28A 109.8
N20 C28R H28A 109.8
C27R C28R H28B 109.8
N20 C28R H28B 109.8
H28A C28R H28B 108.2
C33 C29 N18 123.7(13)
C33 C29 H29 118.2
N18 C29 H29 118.2
N20 C29R H29A 109.5
N20 C29R H29B 109.5
H29A C29R H29B 109.5
N20 C29R H29C 109.5
H29A C29R H29C 109.5
H29B C29R H29C 109.5
N18 C30 C31 127.7(16)
N18 C30 H30 116.2
C31 C30 H30 116.2
N20 C30R H30A 109.5
N20 C30R H30B 109.5
H30A C30R H30B 109.5
N20 C30R H30C 109.5
H30A C30R H30C 109.5
H30B C30R H30C 109.5
C32 C31 C30 115.1(16)
C32 C31 H31 122.5
C30 C31 H31 122.5
N23 C31R H31A 109.5
N23 C31R H31B 109.5
H31A C31R H31B 109.5
N23 C31R H31C 109.5
H31A C31R H31C 109.5
H31B C31R H31C 109.5
C31 C32 C33 123.1(14)
C31 C32 H32 118.4
C33 C32 H32 118.4
C72 C32B C70 129.3(13)
C72 C32B H32D 115.3
C70 C32B H32D 115.3
N23 C32R H32A 109.5
N23 C32R H32B 109.5
H32A C32R H32B 109.5
N23 C32R H32C 109.5
H32A C32R H32C 109.5
H32B C32R H32C 109.5
C29 C33 C34 119.1(13)
C29 C33 C32 114.2(13)
C34 C33 C32 126.6(13)
C34R C33R N23 120(3)
C34R C33R H33A 107.3
N23 C33R H33A 107.3
C34R C33R H33B 107.3
N23 C33R H33B 107.3
H33A C33R H33B 106.9
C35 C34 C33 125.3(13)
C35 C34 H34 117.4
C33 C34 H34 117.4
C33R C34R N24 120(3)
C33R C34R H34A 107.3
N24 C34R H34A 107.3
C33R C34R H34B 107.3
N24 C34R H34B 107.3
H34A C34R H34B 106.9
C34 C35 C36 123.7(13)
C34 C35 H35 118.2
C36 C35 H35 118.2
N24 C35R H35A 109.5
N24 C35R H35B 109.5
H35A C35R H35B 109.5
N24 C35R H35C 109.5
H35A C35R H35C 109.5
H35B C35R H35C 109.5
C37 C36 C41 120.1(12)
C37 C36 C35 120.5(12)
C41 C36 C35 119.3(12)
N24 C36R H36A 109.5
N24 C36R H36B 109.5
H36A C36R H36B 109.5
N24 C36R H36C 109.5
H36A C36R H36C 109.5
H36B C36R H36C 109.5
C36 C37 C38 121.1(13)
C36 C37 H37 119.4
C38 C37 H37 119.4
C49 C38 C37 119.2(12)
C49 C38 C39 123.4(12)
C37 C38 C39 117.0(12)
C40 C39 C38 121.1(13)
C40 C39 H39 119.4
C38 C39 H39 119.4
C39 C40 C41 121.2(15)
C39 C40 C42 122.6(16)
C41 C40 C42 116.1(15)
C40 C41 C36 119.5(13)
C40 C41 H41 120.3
C36 C41 H41 120.3
C43 C42 C40 130.1(14)
C43 C42 H42 115.0
C40 C42 H42 115.0
C42 C43 C45 123.0(14)
C42 C43 H43 118.5
C45 C43 H43 118.5
N22 C44 C45 118.0(17)
N22 C44 H44 121.0
C45 C44 H44 121.0
C46 C45 C43 131.4(16)
C46 C45 C44 117.8(15)
C43 C45 C44 110.8(15)
C47 C46 C45 118.7(19)
C47 C46 H46 120.6
C45 C46 H46 120.6
C46 C47 C48 129(2)
C46 C47 H47 115.6
C48 C47 H47 115.6
N22 C48 C47 115.7(19)
N22 C48 H48 122.2
C47 C48 H48 122.2
C38 C49 C50 125.0(13)
C38 C49 H49 117.5
C50 C49 H49 117.5
C49 C50 C52 121.4(14)
C49 C50 H50 119.3
C52 C50 H50 119.3
N14 C51 C52 125.2(13)
N14 C51 H51 117.4
C52 C51 H51 117.4
C71 C52 C51 111.2(15)
C71 C52 C50 128.5(14)
C51 C52 C50 120.2(14)
C71 C54 C55 120.7(16)
C71 C54 H54 119.7
C55 C54 H54 119.7
N14 C55 C54 120.5(15)
N14 C55 H55 119.7
C54 C55 H55 119.7
C57 C56 N13 123.0(13)
C57 C56 H56 118.5
N13 C56 H56 118.5
C56 C57 C58 116.0(12)
C56 C57 H57 122.0
C58 C57 H57 122.0
C59 C58 C57 120.7(13)
C59 C58 H58 119.6
C57 C58 H58 119.6
C60 C59 C58 116.7(13)
C60 C59 C66 117.8(12)
C58 C59 C66 125.5(12)
N13 C60 C59 124.8(13)
N13 C60 H60 117.6
C59 C60 H60 117.6
C65 C61 N21 121.0(14)
C65 C61 H61 119.5
N21 C61 H61 119.5
N21 C62 C63 129(2)
N21 C62 H62 115.7
C63 C62 H62 115.7
C62 C63 C64 117(2)
C62 C63 H63 121.5
C64 C63 H63 121.5
C65 C64 C63 119.9(19)
C65 C64 H64 120.0
C63 C64 H64 120.0
C64 C65 C61 118.4(15)
C64 C65 C72 125.0(18)
C61 C65 C72 116.5(16)
C67 C66 C59 123.5(12)
C67 C66 H66 118.3
C59 C66 H66 118.3
C68 C67 C66 127.7(12)
C68 C67 H67 116.2
C66 C67 H67 116.2
C74 C68 C67 121.1(12)
C74 C68 C69 117.5(12)
C67 C68 C69 121.1(12)
C70 C69 C68 120.9(12)
C70 C69 H69 119.6
C68 C69 H69 119.6
C69 C70 C32B 121.5(12)
C69 C70 C73 118.3(12)
C32B C70 C73 119.7(12)
C54 C71 C52 125.6(16)
C54 C71 H71 117.2
C52 C71 H71 117.2
C32B C72 C65 128.4(15)
C32B C72 H72 115.8
C65 C72 H72 115.8
C75 C73 C70 123.4(13)
C75 C73 H73 118.3
C70 C73 H73 118.3
C68 C74 C75 125.6(13)
C68 C74 H74 117.2
C75 C74 H74 117.2
C76 C75 C73 125.0(15)
C76 C75 C74 121.4(13)
C73 C75 C74 113.5(14)
C75 C76 C77 133.1(14)
C75 C76 H76 113.5
C77 C76 H76 113.5
C78 C77 C76 128.6(14)
C78 C77 H77 115.7
C76 C77 H77 115.7
C77 C78 C82 129.2(14)
C77 C78 C79 116.0(13)
C82 C78 C79 114.8(13)
N17 C79 C78 124.8(12)
N17 C79 H79 117.6
C78 C79 H79 117.6
C81 C80 N17 121.2(14)
C81 C80 H80 119.4
N17 C80 H80 119.4
C82 C81 C80 125.4(15)
C82 C81 H81 117.3
C80 C81 H81 117.3
C81 C82 C78 117.8(13)
C81 C82 H82 121.1
C78 C82 H82 121.1
N9 C83 C84 131(2)
N9 C83 H83 114.3
C84 C83 H83 114.3
C85A C84 C83 106.8(18)
C85A C84 C85 128.6(18)
C83 C84 C85 123.9(18)
C86 C85 C84 129.9(16)
C86 C85 H85 115.1
C84 C85 H85 115.1
C84 C85A C86A 129(2)
C84 C85A H85A 115.5
C86A C85A H85A 115.5
C85 C86 C88 130.0(14)
C85 C86 H86 115.0
C88 C86 H86 115.0
C85A C86A C87A 116(2)
C85A C86A H86A 122.2
C87A C86A H86A 122.2
C92 C87 C88 117.9(12)
C92 C87 H87 121.0
C88 C87 H87 121.0
N9 C87A C86A 116.9(19)
N9 C87A H87A 121.5
C86A C87A H87A 121.5
C89 C88 C87 120.0(13)
C89 C88 C86 121.4(12)
C87 C88 C86 118.4(12)
C88 C89 C90 122.0(14)
C88 C89 H89 119.0
C90 C89 H89 119.0
C91 C90 C100 118.4(14)
C91 C90 C89 120.1(14)
C100 C90 C89 121.4(14)
C90 C91 C92 117.5(13)
C90 C91 H91 121.3
C92 C91 H91 121.3
C87 C92 C91 122.3(13)
C87 C92 C93 115.4(13)
C91 C92 C93 122.0(13)
C94 C93 C92 120.8(13)
C94 C93 H93 119.6
C92 C93 H93 119.6
C93 C94 C95 120.9(14)
C93 C94 H94 119.6
C95 C94 H94 119.6
C99 C95 C94 131.3(15)
C99 C95 C96 113.3(15)
C94 C95 C96 115.3(13)
N2 C96 C95 119.8(13)
N2 C96 H96 120.1
C95 C96 H96 120.1
N2 C97 C98 117.2(14)
N2 C97 H97 121.4
C98 C97 H97 121.4
C99 C98 C97 121.2(14)
C99 C98 H98 119.4
C97 C98 H98 119.4
C98 C99 C95 125.7(16)
C98 C99 H99 117.2
C95 C99 H99 117.2
C101 C100 C90 130.7(15)
C101 C100 H100 114.7
C90 C100 H100 114.7
C100 C101 C103 126.8(15)
C100 C101 H101 116.6
C103 C101 H101 116.6
N5 C102 C103 124.8(17)
N5 C102 H102 117.6
C103 C102 H102 117.6
C101 C103 C104 126.1(14)
C101 C103 C102 120.3(14)
C104 C103 C102 113.6(16)
C105 C104 C103 121.3(16)
C105 C104 H104 119.3
C103 C104 H104 119.3
C104 C105 C106 123.2(17)
C104 C105 H105 118.4
C106 C105 H105 118.4
N5 C106 C105 111.2(17)
N5 C106 H106 124.4
C105 C106 H106 124.4
C2R N1 C1R 102.3(13)
C2R N1 C3R 110.4(13)
C1R N1 C3R 111.5(15)
C2R N1 Pd1 117.5(11)
C1R N1 Pd1 108.7(12)
C3R N1 Pd1 106.4(8)
O3N N1N O2N 97(4)
O3N N1N O1N 134(3)
O2N N1N O1N 120(3)
C97 N2 C96 121.8(12)
C97 N2 Pd1 121.2(10)
C96 N2 Pd1 116.9(9)
O6N N2N O5N 111.3(14)
O6N N2N O4N 120.2(17)
O5N N2N O4N 127.4(18)
C1 N3 C5 117.7(12)
C1 N3 Pd1 122.5(9)
C5 N3 Pd1 119.7(9)
O7N N3N O8N 123.2(18)
O7N N3N O9N 122.6(16)
O8N N3N O9N 113.2(19)
C5R N4 C4R 106.7(14)
C5R N4 C6R 112.8(14)
C4R N4 C6R 111.7(11)
C5R N4 Pd1 108.9(10)
C4R N4 Pd1 107.3(8)
C6R N4 Pd1 109.2(9)
O12N N4N O10N 127.0(17)
O12N N4N O11N 117.0(17)
O10N N4N O11N 115.8(16)
C102 N5 C106 123.2(15)
C102 N5 Pd2 122.3(12)
C106 N5 Pd2 113.2(12)
O15N N5N O14N 123.8(15)
O15N N5N O13N 121.2(16)
O14N N5N O13N 114.1(15)
C18 N6 C17 120.7(12)
C18 N6 Pd2 121.7(10)
C17 N6 Pd2 117.5(9)
O18N N6N O16N 130(2)
O18N N6N O17N 122(2)
O16N N6N O17N 108(2)
C7R N7 C9R 110.8(13)
C7R N7 C8R 110.9(13)
C9R N7 C8R 114.0(13)
C7R N7 Pd2 111.5(9)
C9R N7 Pd2 101.2(10)
C8R N7 Pd2 108.1(10)
O20N N7N O19N 116(3)
O20N N7N O21N 113(3)
O19N N7N O21N 131(2)
C10R N8 C11R 111.7(16)
C10R N8 C12R 105.0(16)
C11R N8 C12R 109.4(14)
C10R N8 Pd2 101.9(11)
C11R N8 Pd2 113.1(10)
C12R N8 Pd2 115.3(13)
C87A N9 C83 116(2)
C87A N9 Pd3 118.4(14)
C83 N9 Pd3 122.5(15)
C13R N10 C14R 124(2)
C13R N10 C15R 108(2)
C14R N10 C15R 105(2)
C13R N10 Pd3 106.0(14)
C14R N10 Pd3 108.2(19)
C15R N10 Pd3 104.5(17)
C16R N11 C17R 112(2)
C16R N11 C18R 121(2)
C17R N11 C18R 104(2)
C16R N11 Pd3 105.3(18)
C17R N11 Pd3 104.4(17)
C18R N11 Pd3 108.4(12)
C23 N12 C27 119.8(19)
C23 N12 Pd3 116.0(12)
C27 N12 Pd3 123.9(15)
C60 N13 C56 118.5(12)
C60 N13 Pd4 119.4(9)
C56 N13 Pd4 122.1(10)
C55 N14 C51 116.6(12)
C55 N14 Pd4 122.6(10)
C51 N14 Pd4 120.6(9)
C19R N15 C21R 111.4(12)
C19R N15 C20R 109.6(12)
C21R N15 C20R 106.7(13)
C19R N15 Pd4 112.3(10)
C21R N15 Pd4 105.9(10)
C20R N15 Pd4 110.8(10)
C24R N16 C22R 113.5(13)
C24R N16 C23R 105.4(11)
C22R N16 C23R 109.0(12)
C24R N16 Pd4 111.9(9)
C22R N16 Pd4 104.3(8)
C23R N16 Pd4 113.0(9)
C80 N17 C79 115.9(11)
C80 N17 Pd5 124.9(9)
C79 N17 Pd5 118.7(9)
C30 N18 C29 114.8(12)
C30 N18 Pd5 125.0(10)
C29 N18 Pd5 120.2(9)
C25R N19 C27R 114.9(16)
C25R N19 C26R 115.5(16)
C27R N19 C26R 100.9(11)
C25R N19 Pd5 109.4(11)
C27R N19 Pd5 105.8(8)
C26R N19 Pd5 109.6(9)
C29R N20 C30R 118.0(13)
C29R N20 C28R 109.1(13)
C30R N20 C28R 105.1(14)
C29R N20 Pd5 112.0(10)
C30R N20 Pd5 107.6(9)
C28R N20 Pd5 103.9(9)
C62 N21 C61 114.7(17)
C62 N21 Pd6 127.5(15)
C61 N21 Pd6 117.4(12)
C48 N22 C44 121.0(17)
C48 N22 Pd6 121.4(14)
C44 N22 Pd6 117.3(13)
C33R N23 C32R 109(2)
C33R N23 C31R 98.7(17)
C32R N23 C31R 119(2)
C33R N23 Pd6 106.6(18)
C32R N23 Pd6 112.6(18)
C31R N23 Pd6 109.0(18)
C35R N24 C34R 107(2)
C35R N24 C36R 98.8(15)
C34R N24 C36R 119.7(18)
C35R N24 Pd6 109.7(14)
C34R N24 Pd6 109.6(15)
C36R N24 Pd6 110.8(12)
N1N O2N O3N 38.0(19)
N1N O3N O2N 45(3)
N3 Pd1 N1 178.4(5)
N3 Pd1 N2 87.0(4)
N1 Pd1 N2 93.3(4)
N3 Pd1 N4 92.9(4)
N1 Pd1 N4 86.8(4)
N2 Pd1 N4 179.0(5)
N5 Pd2 N6 88.0(4)
N5 Pd2 N8 91.7(6)
N6 Pd2 N8 177.9(6)
N5 Pd2 N7 177.9(5)
N6 Pd2 N7 93.5(4)
N8 Pd2 N7 86.9(5)
N12 Pd3 N9 85.9(6)
N12 Pd3 N11 97.9(8)
N9 Pd3 N11 176.0(9)
N12 Pd3 N10 177.3(8)
N9 Pd3 N10 93.3(7)
N11 Pd3 N10 82.8(9)
N14 Pd4 N15 94.6(5)
N14 Pd4 N13 86.0(4)
N15 Pd4 N13 177.8(5)
N14 Pd4 N16 177.1(5)
N15 Pd4 N16 85.4(5)
N13 Pd4 N16 94.2(5)
N19 Pd5 N17 179.1(5)
N19 Pd5 N18 93.7(4)
N17 Pd5 N18 86.7(4)
N19 Pd5 N20 87.2(4)
N17 Pd5 N20 92.4(4)
N18 Pd5 N20 179.1(4)
N22 Pd6 N24 176.5(6)
N22 Pd6 N21 86.1(5)
N24 Pd6 N21 97.4(6)
N22 Pd6 N23 93.1(7)
N24 Pd6 N23 83.4(8)
N21 Pd6 N23 177.2(8)

loop_
_geom_bond_atom_site_label_1
_geom_bond_atom_site_label_2
_geom_bond_distance
C1 N3 1.275(17)
C1 C2 1.39(2)
C1 H1 0.9300
C1R N1 1.438(15)
C1R H1R1 0.9600
C1R H1R2 0.9600
C1R H1R3 0.9600
C2 C3 1.32(2)
C2 H2 0.9300
C2R N1 1.367(19)
C2R H2R1 0.9600
C2R H2R2 0.9600
C2R H2R3 0.9600
C3 C4 1.38(2)
C3 H3 0.9300
C3R C4R 1.47(2)
C3R N1 1.590(19)
C3R H3R1 0.9700
C3R H3R2 0.9700
C4 C5 1.321(19)
C4 C6 1.499(19)
C4R N4 1.47(2)
C4R H4R1 0.9700
C4R H4R2 0.9700
C5 N3 1.340(17)
C5 H5 0.9300
C5R N4 1.41(2)
C5R H5R1 0.9600
C5R H5R2 0.9600
C5R H5R3 0.9600
C6 C7 1.266(17)
C6 H6 0.9300
C6R N4 1.455(19)
C6R H6R1 0.9600
C6R H6R2 0.9600
C6R H6R3 0.9600
C7 C8 1.47(2)
C7 H7 0.9300
C7R N7 1.458(19)
C7R H7R1 0.9600
C7R H7R2 0.9600
C7R H7R3 0.9600
C8 C28 1.35(2)
C8 C9 1.44(2)
C8R N7 1.47(2)
C8R H8R1 0.9600
C8R H8R2 0.9600
C8R H8R3 0.9600
C9 C10 1.42(2)
C9 H9 0.9300
C9R C10R 1.41(2)
C9R N7 1.47(2)
C9R H9R1 0.9700
C9R H9R2 0.9700
C10 C11 1.36(2)
C10 C21 1.448(19)
C10R N8 1.36(2)
C10R H10A 0.9700
C10R H10B 0.9700
C11 C13 1.36(2)
C11 H11 0.9300
C11R N8 1.46(2)
C11R H11A 0.9600
C11R H11B 0.9600
C11R H11C 0.9600
C12R N8 1.44(3)
C12R H12A 0.9600
C12R H12B 0.9600
C12R H12C 0.9600
C13 C28 1.46(2)
C13 C14 1.49(2)
C13R N10 1.452(17)
C13R H13A 0.9600
C13R H13B 0.9600
C13R H13C 0.9600
C14 C15 1.28(2)
C14 H14 0.9300
C14R N10 1.436(18)
C14R H14A 0.9600
C14R H14B 0.9600
C14R H14C 0.9600
C15 C16 1.51(2)
C15 H15 0.9300
C15R C16R 1.26(4)
C15R N10 1.532(18)
C15R H15A 0.9700
C15R H15B 0.9700
C16 C20 1.352(18)
C16 C17 1.425(19)
C16R N11 1.45(3)
C16R H16A 0.9700
C16R H16B 0.9700
C17 N6 1.348(18)
C17 H17 0.9300
C17R N11 1.52(3)
C17R H17A 0.9600
C17R H17B 0.9600
C17R H17C 0.9600
C18 N6 1.280(17)
C18 C19 1.46(2)
C18 H18 0.9300
C18R N11 1.56(3)
C18R H18A 0.9600
C18R H18B 0.9600
C18R H18C 0.9600
C19 C20 1.45(2)
C19 H19 0.9300
C19R N15 1.49(2)
C19R H19A 0.9600
C19R H19B 0.9600
C19R H19C 0.9600
C20 H20 0.9300
C20R N15 1.60(2)
C20R H20A 0.9600
C20R H20B 0.9600
C20R H20C 0.9600
C21 C22 1.35(2)
C21 H21 0.9300
C21R C22R 1.37(2)
C21R N15 1.47(2)
C21R H21A 0.9700
C21R H21B 0.9700
C22 C24 1.41(2)
C22 H22 0.9300
C22R N16 1.477(19)
C22R H22A 0.9700
C22R H22B 0.9700
C23 N12 1.31(2)
C23 C24 1.45(2)
C23 H23 0.9300
C23R N16 1.50(2)
C23R H23A 0.9600
C23R H23B 0.9600
C23R H23C 0.9600
C24 C25 1.35(2)
C24R N16 1.469(19)
C24R H24A 0.9600
C24R H24B 0.9600
C24R H24C 0.9600
C25 C26A 1.46(3)
C25 H25 0.9300
C25R N19 1.50(2)
C25R H25A 0.9600
C25R H25B 0.9600
C25R H25C 0.9600
C26A C27 1.23(3)
C26A H26A 0.9300
C26R N19 1.51(2)
C26R H26B 0.9600
C26R H26C 0.9600
C26R H26D 0.9600
C27 N12 1.40(3)
C27 H27 0.9300
C27R C28R 1.43(2)
C27R N19 1.511(18)
C27R H27A 0.9700
C27R H27B 0.9700
C28 H28 0.9300
C28R N20 1.589(19)
C28R H28A 0.9700
C28R H28B 0.9700
C29 C33 1.376(19)
C29 N18 1.357(18)
C29 H29 0.9300
C29R N20 1.36(2)
C29R H29A 0.9600
C29R H29B 0.9600
C29R H29C 0.9600
C30 N18 1.29(2)
C30 C31 1.38(2)
C30 H30 0.9300
C30R N20 1.507(19)
C30R H30A 0.9600
C30R H30B 0.9600
C30R H30C 0.9600
C31 C32 1.28(2)
C31 H31 0.9300
C31R N23 1.53(3)
C31R H31A 0.9600
C31R H31B 0.9600
C31R H31C 0.9600
C32 C33 1.44(2)
C32 H32 0.9300
C32B C72 1.260(19)
C32B C70 1.445(19)
C32B H32D 0.9300
C32R N23 1.479(18)
C32R H32A 0.9600
C32R H32B 0.9600
C32R H32C 0.9600
C33 C34 1.42(2)
C33R C34R 1.29(3)
C33R N23 1.483(18)
C33R H33A 0.9700
C33R H33B 0.9700
C34 C35 1.372(18)
C34 H34 0.9300
C34R N24 1.47(3)
C34R H34A 0.9700
C34R H34B 0.9700
C35 C36 1.468(19)
C35 H35 0.9300
C35R N24 1.435(16)
C35R H35A 0.9600
C35R H35B 0.9600
C35R H35C 0.9600
C36 C37 1.308(19)
C36 C41 1.410(18)
C36R N24 1.66(2)
C36R H36A 0.9600
C36R H36B 0.9600
C36R H36C 0.9600
C37 C38 1.439(19)
C37 H37 0.9300
C38 C49 1.403(19)
C38 C39 1.425(18)
C39 C40 1.30(2)
C39 H39 0.9300
C40 C41 1.40(2)
C40 C42 1.44(2)
C41 H41 0.9300
C42 C43 1.37(2)
C42 H42 0.9300
C43 C45 1.48(2)
C43 H43 0.9300
C44 N22 1.35(2)
C44 C45 1.47(2)
C44 H44 0.9300
C45 C46 1.32(2)
C46 C47 1.22(3)
C46 H46 0.9300
C47 C48 1.38(3)
C47 H47 0.9300
C48 N22 1.30(3)
C48 H48 0.9300
C49 C50 1.42(2)
C49 H49 0.9300
C50 C52 1.44(2)
C50 H50 0.9300
C51 N14 1.371(18)
C51 C52 1.41(2)
C51 H51 0.9300
C52 C71 1.39(2)
C54 C71 1.29(2)
C54 C55 1.36(2)
C54 H54 0.9300
C55 N14 1.356(18)
C55 H55 0.9300
C56 C57 1.334(18)
C56 N13 1.345(17)
C56 H56 0.9300
C57 C58 1.47(2)
C57 H57 0.9300
C58 C59 1.373(19)
C58 H58 0.9300
C59 C60 1.326(18)
C59 C66 1.440(18)
C60 N13 1.357(18)
C60 H60 0.9300
C61 C65 1.42(2)
C61 N21 1.39(2)
C61 H61 0.9300
C62 N21 1.29(3)
C62 C63 1.36(3)
C62 H62 0.9300
C63 C64 1.36(3)
C63 H63 0.9300
C64 C65 1.37(2)
C64 H64 0.9300
C65 C72 1.45(2)
C66 C67 1.429(18)
C66 H66 0.9300
C67 C68 1.397(18)
C67 H67 0.9300
C68 C74 1.337(18)
C68 C69 1.452(18)
C69 C70 1.388(18)
C69 H69 0.9300
C70 C73 1.446(19)
C71 H71 0.9300
C72 H72 0.9300
C73 C75 1.39(2)
C73 H73 0.9300
C74 C75 1.47(2)
C74 H74 0.9300
C75 C76 1.34(2)
C76 C77 1.383(19)
C76 H76 0.9300
C77 C78 1.38(2)
C77 H77 0.9300
C78 C82 1.41(2)
C78 C79 1.418(19)
C79 N17 1.347(17)
C79 H79 0.9300
C80 C81 1.31(2)
C80 N17 1.351(19)
C80 H80 0.9300
C81 C82 1.32(2)
C81 H81 0.9300
C82 H82 0.9300
C83 N9 1.30(2)
C83 C84 1.32(3)
C83 H83 0.9300
C84 C85A 1.30(2)
C84 C85 1.42(2)
C85 C86 1.26(2)
C85 H85 0.9300
C85A C86A 1.31(3)
C85A H85A 0.9300
C86 C88 1.49(2)
C86 H86 0.9300
C86A C87A 1.41(3)
C86A H86A 0.9300
C87 C92 1.39(2)
C87 C88 1.456(19)
C87 H87 0.9300
C87A N9 1.27(2)
C87A H87A 0.9300
C88 C89 1.302(18)
C89 C90 1.42(2)
C89 H89 0.9300
C90 C91 1.40(2)
C90 C100 1.43(2)
C91 C92 1.39(2)
C91 H91 0.9300
C92 C93 1.49(2)
C93 C94 1.363(17)
C93 H93 0.9300
C94 C95 1.42(2)
C94 H94 0.9300
C95 C99 1.39(2)
C95 C96 1.44(2)
C96 N2 1.380(18)
C96 H96 0.9300
C97 N2 1.361(19)
C97 C98 1.38(2)
C97 H97 0.9300
C98 C99 1.28(2)
C98 H98 0.9300
C99 H99 0.9300
C100 C101 1.319(19)
C100 H100 0.9300
C101 C103 1.42(2)
C101 H101 0.9300
C102 N5 1.27(2)
C102 C103 1.48(2)
C102 H102 0.9300
C103 C104 1.38(2)
C104 C105 1.29(3)
C104 H104 0.9300
C105 C106 1.54(3)
C105 H105 0.9300
C106 N5 1.36(2)
C106 H106 0.9300
N1 Pd1 2.066(12)
N1N O3N 1.06(3)
N1N O2N 1.23(4)
N1N O1N 1.42(3)
N2 Pd1 2.068(11)
N2N O6N 1.230(18)
N2N O5N 1.229(17)
N2N O4N 1.263(19)
N3 Pd1 2.046(11)
N3N O7N 1.232(17)
N3N O8N 1.19(2)
N3N O9N 1.230(19)
N4 Pd1 2.088(10)
N4N O12N 1.127(19)
N4N O10N 1.269(17)
N4N O11N 1.296(19)
N5 Pd2 2.024(12)
N5N O15N 1.223(18)
N5N O14N 1.262(19)
N5N O13N 1.271(17)
N6 Pd2 2.029(10)
N6N O18N 1.165(19)
N6N O16N 1.16(2)
N6N O17N 1.36(2)
N7 Pd2 2.134(13)
N7N O20N 1.12(2)
N7N O19N 1.19(2)
N7N O21N 1.26(2)
N8 Pd2 2.072(13)
N9 Pd3 2.093(15)
N10 Pd3 2.12(2)
N11 Pd3 2.09(2)
N12 Pd3 1.997(16)
N13 Pd4 2.043(12)
N14 Pd4 2.002(12)
N15 Pd4 2.018(12)
N16 Pd4 2.026(11)
N17 Pd5 2.028(10)
N18 Pd5 2.050(10)
N19 Pd5 2.033(11)
N20 Pd5 2.125(12)
N21 Pd6 2.076(17)
N22 Pd6 2.063(15)
N23 Pd6 2.13(2)
N24 Pd6 2.039(16)
O2N O3N 1.71(4)

loop_
_geom_torsion_atom_site_label_1
_geom_torsion_atom_site_label_2
_geom_torsion_atom_site_label_3
_geom_torsion_atom_site_label_4
_geom_torsion
N3 C1 C2 C3 -1(2)
C1 C2 C3 C4 1(2)
C2 C3 C4 C5 -2(2)
C2 C3 C4 C6 178.8(13)
N1 C3R C4R N4 42.9(18)
C3 C4 C5 N3 4(2)
C6 C4 C5 N3 -177.5(12)
C5 C4 C6 C7 168.1(13)
C3 C4 C6 C7 -13(2)
C4 C6 C7 C8 -166.2(12)
C6 C7 C8 C28 -27(2)
C6 C7 C8 C9 154.2(13)
C28 C8 C9 C10 7.0(19)
C7 C8 C9 C10 -174.4(12)
C8 C9 C10 C11 -2(2)
C8 C9 C10 C21 172.8(12)
N7 C9R C10R N8 50(3)
C9 C10 C11 C13 0(2)
C21 C10 C11 C13 -175.5(12)
C10 C11 C13 C28 -2(2)
C10 C11 C13 C14 174.2(12)
C11 C13 C14 C15 -18(2)
C28 C13 C14 C15 158.6(13)
C13 C14 C15 C16 -172.9(12)
C14 C15 C16 C20 -12(2)
C14 C15 C16 C17 167.7(13)
N10 C15R C16R N11 -46(5)
C20 C16 C17 N6 6.1(18)
C15 C16 C17 N6 -174.0(11)
N6 C18 C19 C20 -0.4(19)
C17 C16 C20 C19 -3.7(17)
C15 C16 C20 C19 176.4(11)
C18 C19 C20 C16 1.0(17)
C11 C10 C21 C22 155.0(15)
C9 C10 C21 C22 -20(2)
C10 C21 C22 C24 -174.4(15)
N15 C21R C22R N16 53.5(18)
C21 C22 C24 C25 -12(3)
C21 C22 C24 C23 162.2(16)
N12 C23 C24 C25 1(2)
N12 C23 C24 C22 -173.3(15)
C22 C24 C25 C26A 178.3(16)
C23 C24 C25 C26A 4(2)
C24 C25 C26A C27 -6(4)
C25 C26A C27 N12 1(4)
C7 C8 C28 C13 172.3(12)
C9 C8 C28 C13 -9.2(19)
C11 C13 C28 C8 7(2)
C14 C13 C28 C8 -169.5(12)
N19 C27R C28R N20 50(2)
N18 C30 C31 C32 14(3)
C30 C31 C32 C33 -10(3)
N18 C29 C33 C34 177.4(12)
N18 C29 C33 C32 -3.7(19)
C31 C32 C33 C29 5(2)
C31 C32 C33 C34 -175.8(18)
C29 C33 C34 C35 -154.5(13)
C32 C33 C34 C35 27(2)
N23 C33R C34R N24 -4(5)
C33 C34 C35 C36 171.0(12)
C34 C35 C36 C37 18.1(19)
C34 C35 C36 C41 -158.0(12)
C41 C36 C37 C38 0.8(19)
C35 C36 C37 C38 -175.2(11)
C36 C37 C38 C49 173.5(12)
C36 C37 C38 C39 0.5(19)
C49 C38 C39 C40 -173.3(13)
C37 C38 C39 C40 -0.7(18)
C38 C39 C40 C41 0(2)
C38 C39 C40 C42 175.4(12)
C39 C40 C41 C36 2(2)
C42 C40 C41 C36 -174.2(12)
C37 C36 C41 C40 -2.0(18)
C35 C36 C41 C40 174.1(12)
C39 C40 C42 C43 -152.7(16)
C41 C40 C42 C43 23(2)
C40 C42 C43 C45 172.5(15)
C42 C43 C45 C46 20(3)
C42 C43 C45 C44 -159.5(16)
N22 C44 C45 C46 -2(3)
N22 C44 C45 C43 177.8(16)
C43 C45 C46 C47 -178(2)
C44 C45 C46 C47 1(3)
C45 C46 C47 C48 2(4)
C46 C47 C48 N22 -4(4)
C37 C38 C49 C50 -156.7(13)
C39 C38 C49 C50 16(2)
C38 C49 C50 C52 173.4(13)
N14 C51 C52 C71 -5.0(19)
N14 C51 C52 C50 176.8(13)
C49 C50 C52 C71 23(2)
C49 C50 C52 C51 -159.0(13)
C71 C54 C55 N14 -2(3)
N13 C56 C57 C58 -4.7(19)
C56 C57 C58 C59 2.2(18)
C57 C58 C59 C60 -0.3(18)
C57 C58 C59 C66 178.9(12)
C58 C59 C60 N13 0.5(19)
C66 C59 C60 N13 -178.6(12)
N21 C62 C63 C64 -2(3)
C62 C63 C64 C65 5(3)
C63 C64 C65 C61 -6(2)
C63 C64 C65 C72 177.6(15)
N21 C61 C65 C64 5(2)
N21 C61 C65 C72 -178.8(13)
C60 C59 C66 C67 162.5(12)
C58 C59 C66 C67 -17(2)
C59 C66 C67 C68 -171.8(12)
C66 C67 C68 C74 160.2(12)
C66 C67 C68 C69 -14.0(19)
C74 C68 C69 C70 1.1(18)
C67 C68 C69 C70 175.6(11)
C68 C69 C70 C32B -172.5(11)
C68 C69 C70 C73 -1.4(18)
C72 C32B C70 C69 153.7(14)
C72 C32B C70 C73 -17(2)
C55 C54 C71 C52 1(3)
C51 C52 C71 C54 2(3)
C50 C52 C71 C54 179.8(18)
C70 C32B C72 C65 -172.5(13)
C64 C65 C72 C32B -22(2)
C61 C65 C72 C32B 161.8(14)
C69 C70 C73 C75 -5(2)
C32B C70 C73 C75 166.4(13)
C67 C68 C74 C75 -169.2(12)
C69 C68 C74 C75 5.2(19)
C70 C73 C75 C76 -167.1(14)
C70 C73 C75 C74 10.0(19)
C68 C74 C75 C76 166.7(13)
C68 C74 C75 C73 -10.5(19)
C73 C75 C76 C77 162.6(15)
C74 C75 C76 C77 -14(2)
C75 C76 C77 C78 -171.3(15)
C76 C77 C78 C82 -18(2)
C76 C77 C78 C79 161.2(14)
C77 C78 C79 N17 -177.3(12)
C82 C78 C79 N17 2.2(19)
N17 C80 C81 C82 -1(2)
C80 C81 C82 C78 3(2)
C77 C78 C82 C81 175.8(14)
C79 C78 C82 C81 -3.6(18)
N9 C83 C84 C85A 11(3)
N9 C83 C84 C85 -178(2)
C85A C84 C85 C86 19(3)
C83 C84 C85 C86 -150.0(19)
C83 C84 C85A C86A -9(3)
C85 C84 C85A C86A -180(2)
C84 C85 C86 C88 176.6(14)
C84 C85A C86A C87A 14(4)
C85A C86A C87A N9 -19(3)
C92 C87 C88 C89 1.1(18)
C92 C87 C88 C86 -173.3(11)
C85 C86 C88 C89 -156.2(16)
C85 C86 C88 C87 18(2)
C87 C88 C89 C90 -3(2)
C86 C88 C89 C90 171.6(12)
C88 C89 C90 C91 4(2)
C88 C89 C90 C100 -174.2(13)
C100 C90 C91 C92 175.0(12)
C89 C90 C91 C92 -2.8(18)
C88 C87 C92 C91 -0.5(19)
C88 C87 C92 C93 174.3(11)
C90 C91 C92 C87 1.4(19)
C90 C91 C92 C93 -173.1(11)
C87 C92 C93 C94 -155.1(12)
C91 C92 C93 C94 19.7(19)
C92 C93 C94 C95 175.5(12)
C93 C94 C95 C99 23(2)
C93 C94 C95 C96 -157.8(13)
C99 C95 C96 N2 -5(2)
C94 C95 C96 N2 175.3(12)
N2 C97 C98 C99 -12(3)
C97 C98 C99 C95 9(3)
C94 C95 C99 C98 178.6(18)
C96 C95 C99 C98 -1(3)
C91 C90 C100 C101 -148.9(16)
C89 C90 C100 C101 29(2)
C90 C100 C101 C103 174.1(15)
C100 C101 C103 C104 15(3)
C100 C101 C103 C102 -165.7(15)
N5 C102 C103 C101 172.8(15)
N5 C102 C103 C104 -8(2)
C101 C103 C104 C105 -177.0(19)
C102 C103 C104 C105 4(3)
C103 C104 C105 C106 9(3)
C104 C105 C106 N5 -18(3)
C4R C3R N1 C2R -160.0(15)
C4R C3R N1 C1R 86.9(18)
C4R C3R N1 Pd1 -31.5(15)
C98 C97 N2 C96 6(2)
C98 C97 N2 Pd1 -178.9(13)
C95 C96 N2 C97 3(2)
C95 C96 N2 Pd1 -172.9(10)
C2 C1 N3 C5 1.9(19)
C2 C1 N3 Pd1 -173.4(9)
C4 C5 N3 C1 -3(2)
C4 C5 N3 Pd1 172.1(11)
C3R C4R N4 C5R -147.6(15)
C3R C4R N4 C6R 88.7(16)
C3R C4R N4 Pd1 -31.0(16)
C103 C102 N5 C106 -3(2)
C103 C102 N5 Pd2 -169.0(11)
C105 C106 N5 C102 14(2)
C105 C106 N5 Pd2 -178.2(12)
C19 C18 N6 C17 2.8(19)
C19 C18 N6 Pd2 -175.4(9)
C16 C17 N6 C18 -5.6(18)
C16 C17 N6 Pd2 172.6(9)
C10R C9R N7 C7R -148.1(17)
C10R C9R N7 C8R 86(2)
C10R C9R N7 Pd2 -29.8(19)
C9R C10R N8 C11R 84(2)
C9R C10R N8 C12R -158(2)
C9R C10R N8 Pd2 -37(2)
C86A C87A N9 C83 20(3)
C86A C87A N9 Pd3 -178.7(16)
C84 C83 N9 C87A -18(3)
C84 C83 N9 Pd3 -178.4(18)
C16R C15R N10 C13R 147(3)
C16R C15R N10 C14R -80(4)
C16R C15R N10 Pd3 34(4)
C15R C16R N11 C17R 144(4)
C15R C16R N11 C18R -92(4)
C15R C16R N11 Pd3 31(4)
C24 C23 N12 C27 -6(3)
C24 C23 N12 Pd3 179.4(12)
C26A C27 N12 C23 5(3)
C26A C27 N12 Pd3 179.2(18)
C59 C60 N13 C56 -2.8(19)
C59 C60 N13 Pd4 175.0(10)
C57 C56 N13 C60 5.1(19)
C57 C56 N13 Pd4 -172.8(10)
C54 C55 N14 C51 -1(2)
C54 C55 N14 Pd4 174.4(13)
C52 C51 N14 C55 4.7(19)
C52 C51 N14 Pd4 -170.8(10)
C22R C21R N15 C19R 81.4(16)
C22R C21R N15 C20R -159.1(14)
C22R C21R N15 Pd4 -41.0(15)
C21R C22R N16 C24R 85.5(16)
C21R C22R N16 C23R -157.5(14)
C21R C22R N16 Pd4 -36.5(15)
C81 C80 N17 C79 -1.1(19)
C81 C80 N17 Pd5 -173.3(11)
C78 C79 N17 C80 0.2(18)
C78 C79 N17 Pd5 172.9(10)
C31 C30 N18 C29 -13(3)
C31 C30 N18 Pd5 167.4(17)
C33 C29 N18 C30 7(2)
C33 C29 N18 Pd5 -173.1(10)
C28R C27R N19 C25R 82(2)
C28R C27R N19 C26R -153.4(14)
C28R C27R N19 Pd5 -39.3(16)
C27R C28R N20 C29R 86.1(17)
C27R C28R N20 C30R -146.4(15)
C27R C28R N20 Pd5 -33.5(17)
C63 C62 N21 C61 1(3)
C63 C62 N21 Pd6 -172.2(15)
C65 C61 N21 C62 -2(2)
C65 C61 N21 Pd6 171.7(11)
C47 C48 N22 C44 2(3)
C47 C48 N22 Pd6 177.6(17)
C45 C44 N22 C48 0(3)
C45 C44 N22 Pd6 -175.6(12)
C34R C33R N23 C32R 125(3)
C34R C33R N23 C31R -110(3)
C34R C33R N23 Pd6 2(4)
C33R C34R N24 C35R -115(3)
C33R C34R N24 C36R 134(3)
C33R C34R N24 Pd6 4(4)
O1N N1N O2N O3N -151(4)
O1N N1N O3N O2N 144(6)

loop_
_platon_squeeze_void_nr
_platon_squeeze_void_average_x
_platon_squeeze_void_average_y
_platon_squeeze_void_average_z
_platon_squeeze_void_volume
_platon_squeeze_void_count_electrons
_platon_squeeze_void_content
1 0.005 0.000 0.336 4492 1550 ' '
